data_7700581
loop_
_publ_author_name
'Ibrahim, Masooma'
'Mbomekall\'e, Isra\"el M'
'de Oliveira, Pedro'
'Kostakis, George E.'
'Anson, Christopher E.'

_publ_section_title
;
 Synthesis, structure and electrochemical characterization of an
 isopolytungstate (W<sub>4</sub>O<sub>16</sub>) held by Mn<sup>II</sup>
 anchors within a superlacunary crown heteropolyanion
 {P<sub>8</sub>W<sub>48</sub>}.
;
_journal_issue 41
_journal_name_full 'Dalton transactions (Cambridge, England : 2003)'
_journal_page_first 15545
_journal_page_last 15552
_journal_paper_doi 10.1039/c9dt02478f
_journal_volume 48
_journal_year 2019
_chemical_formula_moiety '(H120 Li8 Mn2 O60), (H104 Cl2 K13 Li4 Mn10 Na O252 P8 W52)'
_chemical_formula_sum 'Cl2 H224 K13 Li12 Mn12 Na O312 P8 W52'
_chemical_formula_weight 16370.49
_space_group_crystal_system monoclinic
_space_group_IT_number 15
_space_group_name_Hall '-C 2yc'
_space_group_name_H-M_alt 'C 1 2/c 1'
_symmetry_space_group_name_Hall '-C 2yc'
_symmetry_space_group_name_H-M 'C 1 2/c 1'
_audit_creation_date 2019-06-06
_audit_creation_method
;
Olex2 1.2
(compiled 2018.05.29 svn.r3508 for OlexSys, GUI svn.r5506)
;
_audit_update_record
;
2019-06-11 deposited with the CCDC.    2019-07-15 downloaded from the CCDC.
;
_cell_angle_alpha 90
_cell_angle_beta 122.850(2)
_cell_angle_gamma 90
_cell_formula_units_Z 4
_cell_length_a 39.2947(14)
_cell_length_b 30.2573(6)
_cell_length_c 27.7045(10)
_cell_measurement_reflns_used 62353
_cell_measurement_temperature 180(2)
_cell_measurement_theta_max 1.23
_cell_measurement_theta_min 26.05
_cell_volume 27672.1(16)
_computing_cell_refinement 'X-Area 1.38 (Stoe & Cie GmbH, 2006)'
_computing_data_collection 'WinXpose 1.6.8 (Stoe & Cie GmbH, 2004)'
_computing_data_reduction 'X-Area 1.38 (Stoe & Cie GmbH, 2006)'
_computing_molecular_graphics 'Olex2 (Dolomanov et al., 2009)'
_computing_publication_material 'Olex2 (Dolomanov et al., 2009)'
_computing_structure_refinement 'ShelXL (Sheldrick, 2015)'
_computing_structure_solution 'SHELXT (Sheldrick, 2013)'
_diffrn_ambient_temperature 180.15
_diffrn_detector_area_resol_mean 6.667
_diffrn_measured_fraction_theta_full 0.983
_diffrn_measured_fraction_theta_max 0.968
_diffrn_measurement_device_type 'Stoe IPDS II'
_diffrn_measurement_method 'area detector, \w-scans'
_diffrn_radiation_type MoK\a
_diffrn_radiation_wavelength 0.71069
_diffrn_reflns_av_R_equivalents 0.0748
_diffrn_reflns_av_unetI/netI 0.0854
_diffrn_reflns_Laue_measured_fraction_full 0.983
_diffrn_reflns_Laue_measured_fraction_max 0.968
_diffrn_reflns_limit_h_max 47
_diffrn_reflns_limit_h_min -47
_diffrn_reflns_limit_k_max 36
_diffrn_reflns_limit_k_min -34
_diffrn_reflns_limit_l_max 33
_diffrn_reflns_limit_l_min -33
_diffrn_reflns_number 95098
_diffrn_reflns_point_group_measured_fraction_full 0.983
_diffrn_reflns_point_group_measured_fraction_max 0.968
_diffrn_reflns_theta_full 25.240
_diffrn_reflns_theta_max 25.712
_diffrn_reflns_theta_min 1.234
_diffrn_source 'fine-focus sealed tube'
_exptl_absorpt_coefficient_mu 22.436
_exptl_absorpt_correction_T_max 0.216
_exptl_absorpt_correction_T_min 0.134
_exptl_absorpt_correction_type multi-scan
_exptl_absorpt_process_details 'XPREP (BrukerAXS Inc., 2003)'
_exptl_crystal_colour 'pale yellow'
_exptl_crystal_density_diffrn 3.929
_exptl_crystal_description block
_exptl_crystal_F_000 29264
_exptl_crystal_size_max 0.18
_exptl_crystal_size_mid 0.14
_exptl_crystal_size_min 0.11
_refine_diff_density_max 2.323
_refine_diff_density_min -2.661
_refine_diff_density_rms 0.319
_refine_ls_extinction_method none
_refine_ls_goodness_of_fit_ref 0.885
_refine_ls_hydrogen_treatment undef
_refine_ls_matrix_type full
_refine_ls_number_parameters 1616
_refine_ls_number_reflns 25538
_refine_ls_number_restraints 20
_refine_ls_restrained_S_all 0.885
_refine_ls_R_factor_all 0.0779
_refine_ls_R_factor_gt 0.0452
_refine_ls_shift/su_max 0.001
_refine_ls_shift/su_mean 0.000
_refine_ls_structure_factor_coef Fsqd
_refine_ls_weighting_details 'w=1/[\s^2^(Fo^2^)+(0.0559P)^2^] where P=(Fo^2^+2Fc^2^)/3'
_refine_ls_weighting_scheme calc
_refine_ls_wR_factor_gt 0.1004
_refine_ls_wR_factor_ref 0.1081
_reflns_Friedel_coverage 0.000
_reflns_number_gt 15912
_reflns_number_total 25538
_reflns_threshold_expression 'I > 2\s(I)'
_cod_data_source_file c9dt02478f2.cif
_cod_data_source_block mi42_sq
_cod_depositor_comments 'Adding full bibliography for 7700581.cif.'
_cod_database_code 7700581
_shelx_shelxl_version_number 2018/3
_shelx_space_group_comment
;
The symmetry employed for this shelxl refinement is uniquely defined
by the following loop, which should always be used as a source of
symmetry information in preference to the above space-group names.
They are only intended as comments.
;
_shelx_estimated_absorpt_t_max 0.192
_shelx_estimated_absorpt_t_min 0.107
_olex2_refinement_description
;
1. Restrained distances
 Mn5B-O72 \\sim Mn5A-O72
 with sigma of 0.02
 Mn5A-O113 \\sim Mn5B-O113
 with sigma of 0.02
2. Uiso/Uaniso restraints and constraints
Uanis(Mn5B) = Uanis(Mn5A)
3. Rigid body (RIGU) restrains
 K4, O126
 with sigma for 1-2 distances of 0.004 and sigma for 1-3 distances of 0.004
 P4, O16, W20, W22
 with sigma for 1-2 distances of 0.004 and sigma for 1-3 distances of 0.004
 K6, O123
 with sigma for 1-2 distances of 0.004 and sigma for 1-3 distances of 0.004
4. Others
 Sof(Mn5B)=1-FVAR(1)
 Sof(Mn5A)=FVAR(1)
 Fixed Sof: K5A(0.5) K5B(0.5) K7A(0.5) Na1(0.5) O125(0.5) O127(0.5) O209(0.5)
 O210(0.5)
;
_platon_squeeze_void_probe_radius 1.20
_olex2_submission_special_instructions 'No special instructions were received'

loop_
_space_group_symop_operation_xyz
'x, y, z'
'-x, y, -z+1/2'
'x+1/2, y+1/2, z'
'-x+1/2, y+1/2, -z+1/2'
'-x, -y, -z'
'x, -y, z-1/2'
'-x+1/2, -y+1/2, -z'
'x+1/2, -y+1/2, z-1/2'

loop_
_atom_site_label
_atom_site_type_symbol
_atom_site_fract_x
_atom_site_fract_y
_atom_site_fract_z
_atom_site_U_iso_or_equiv
_atom_site_adp_type
_atom_site_occupancy
_atom_site_site_symmetry_order
_atom_site_calc_flag
_atom_site_refinement_flags_posn
_atom_site_refinement_flags_adp
_atom_site_refinement_flags_occupancy
_atom_site_disorder_assembly
_atom_site_disorder_group
W1 W 0.32078(2) -0.00327(3) 0.38469(3) 0.0428(2) Uani 1 1 d . . . . .
W2 W 0.38516(2) -0.00900(3) 0.52733(3) 0.03601(18) Uani 1 1 d . . . . .
W3 W 0.21819(2) 0.04443(3) 0.32411(3) 0.03308(17) Uani 1 1 d . . . . .
W4 W 0.34750(2) 0.03797(3) 0.61447(3) 0.03365(17) Uani 1 1 d . . . . .
W5 W 0.24425(3) -0.06795(3) 0.39386(3) 0.0470(2) Uani 1 1 d . . . . .
W6 W 0.30834(2) -0.07100(3) 0.53787(3) 0.03936(19) Uani 1 1 d . . . . .
W7 W 0.12818(2) 0.05145(3) 0.33902(3) 0.03284(17) Uani 1 1 d . . . . .
W8 W 0.25777(2) 0.04697(3) 0.62980(3) 0.03237(17) Uani 1 1 d . . . . .
W9 W 0.15532(3) -0.06017(3) 0.41054(3) 0.0461(2) Uani 1 1 d . . . . .
W10 W 0.21996(2) -0.06241(3) 0.55380(3) 0.03945(19) Uani 1 1 d . . . . .
W11 W 0.08776(2) 0.01610(3) 0.42670(3) 0.03989(19) Uani 1 1 d . . . . .
W12 W 0.15145(2) 0.01208(3) 0.56906(3) 0.03648(18) Uani 1 1 d . . . . .
W13 W 0.03092(2) 0.10364(3) 0.44381(3) 0.03914(19) Uani 1 1 d . . . . .
W14 W 0.09328(2) 0.09696(3) 0.58600(3) 0.03659(18) Uani 1 1 d . . . . .
W15 W 0.02241(2) 0.21141(3) 0.37614(3) 0.03064(16) Uani 1 1 d . . . . .
W16 W 0.15521(2) 0.19315(3) 0.67093(3) 0.03357(17) Uani 1 1 d . . . . .
W17 W -0.01757(2) 0.20311(3) 0.45685(3) 0.0401(2) Uani 1 1 d . . . . .
W18 W 0.05407(2) 0.19684(3) 0.61591(3) 0.0403(2) Uani 1 1 d . . . . .
W19 W 0.02810(2) 0.33298(3) 0.38619(3) 0.03237(17) Uani 1 1 d . . . . .
W20 W 0.16067(2) 0.31362(3) 0.68198(3) 0.03491(17) Uani 1 1 d . U . . .
W21 W -0.01174(2) 0.32930(3) 0.46790(3) 0.0402(2) Uani 1 1 d . . . . .
W22 W 0.06004(2) 0.32245(3) 0.62758(3) 0.0423(2) Uani 1 1 d . U . . .
W23 W 0.04522(2) 0.42939(3) 0.47714(3) 0.03742(18) Uani 1 1 d . . . . .
W24 W 0.11148(2) 0.42042(3) 0.61861(3) 0.04171(19) Uani 1 1 d . . . . .
W25 W 0.17733(2) 0.24333(3) 0.39150(3) 0.03011(16) Uani 1 1 d . . . . .
W26 W 0.22267(2) 0.23531(3) 0.52886(3) 0.02928(16) Uani 1 1 d . . . . .
P1 P 0.28596(12) 0.02845(16) 0.46716(17) 0.0283(10) Uani 1 1 d . . . . .
P2 P 0.18789(12) 0.03786(16) 0.48483(18) 0.0298(10) Uani 1 1 d . . . . .
P3 P 0.08673(12) 0.19721(16) 0.52199(18) 0.0290(10) Uani 1 1 d . . . . .
P4 P 0.09177(12) 0.32777(16) 0.53430(17) 0.0289(10) Uani 1 1 d . U . . .
Mn1 Mn 0.11794(7) 0.26581(10) 0.45686(10) 0.0308(6) Uani 1 1 d . . . . .
Mn2 Mn 0.10841(8) 0.16334(11) 0.27808(11) 0.0382(7) Uani 1 1 d . . . . .
Mn3 Mn 0.28786(7) 0.16332(10) 0.65171(11) 0.0346(6) Uani 1 1 d . . . . .
Mn4 Mn 0.14518(9) 0.01282(13) 0.69599(13) 0.0521(8) Uani 1 1 d . . . . .
Mn5A Mn 0.3292(2) -0.0093(3) 0.7616(3) 0.114(3) Uani 0.722(9) 1 d D . P A 1
K1 K 0.17483(11) 0.13559(15) 0.56311(18) 0.0406(10) Uani 1 1 d . . . . .
K2 K 0.36478(12) 0.11184(16) 0.52378(18) 0.0442(10) Uani 1 1 d . . . . .
K3 K -0.04265(15) -0.0098(2) 0.3294(2) 0.0705(16) Uani 1 1 d . . . . .
K4 K 0.00607(19) 0.5683(3) 0.4358(3) 0.086(2) Uani 1 1 d . U . . .
K5A K 0.0668(9) 0.2943(12) 0.2896(13) 0.199(11) Uiso 0.5 1 d . . P B 1
K5B K 0.0852(8) 0.3361(10) 0.3118(11) 0.166(9) Uiso 0.5 1 d . . P B 2
K6 K 0.1754(2) 0.2425(3) 0.2356(3) 0.094(2) Uani 1 1 d . U . . .
K7A K 0.3579(7) 0.1264(9) 0.8616(10) 0.155(8) Uiso 0.5 1 d . . P C 1
Cl1 Cl 0.3465(2) 0.1322(3) 0.7322(4) 0.096(2) Uani 1 1 d . . . . .
Li1 Li 0.2573(10) 0.0968(12) 0.5165(14) 0.045(8) Uiso 1 1 d . . . . .
Li2 Li 0.1651(7) 0.2610(10) 0.5835(10) 0.026(6) Uiso 1 1 d . . . . .
Na1 Na 0.1697(3) 0.1396(4) 0.4172(5) 0.025(3) Uani 0.5 1 d . . P B 1
Mn5B Mn 0.2447(6) -0.0030(7) 0.7255(8) 0.114(3) Uani 0.278(9) 1 d D . P A 2
O1 O 0.3228(3) 0.0250(4) 0.4607(4) 0.031(3) Uani 1 1 d . . . . .
O2 O 0.2714(3) -0.0198(4) 0.4683(4) 0.032(3) Uani 1 1 d . . . . .
O3 O 0.2518(3) 0.0532(4) 0.4160(5) 0.031(3) Uani 1 1 d . . . . .
O4 O 0.2988(3) 0.0538(4) 0.5218(4) 0.028(3) Uani 1 1 d . . . . .
O5 O 0.1520(3) 0.0403(4) 0.4932(5) 0.034(3) Uani 1 1 d . . . . .
O6 O 0.1965(3) -0.0116(4) 0.4819(4) 0.032(3) Uani 1 1 d . . . . .
O7 O 0.1759(3) 0.0620(4) 0.4301(5) 0.033(3) Uani 1 1 d . . . . .
O8 O 0.2242(3) 0.0605(4) 0.5353(4) 0.026(2) Uani 1 1 d . . . . .
O9 O 0.0845(3) 0.1450(4) 0.5174(4) 0.027(3) Uani 1 1 d . . . . .
O10 O 0.1208(3) 0.2154(4) 0.5179(5) 0.029(3) Uani 1 1 d . . . . .
O11 O 0.0457(3) 0.2155(4) 0.4723(4) 0.028(3) Uani 1 1 d . . . . .
O12 O 0.0942(3) 0.2089(4) 0.5808(4) 0.031(3) Uani 1 1 d . . . . .
O13 O 0.0952(3) 0.3795(4) 0.5394(5) 0.031(3) Uani 1 1 d . . . . .
O14 O 0.1241(3) 0.3093(4) 0.5245(4) 0.027(3) Uani 1 1 d . . . . .
O15 O 0.0492(3) 0.3165(4) 0.4818(4) 0.027(3) Uani 1 1 d . . . . .
O16 O 0.0991(3) 0.3091(4) 0.5913(4) 0.029(3) Uani 1 1 d . U . . .
O17 O 0.3703(3) -0.0257(5) 0.4512(5) 0.039(3) Uani 1 1 d . . . . .
O18 O 0.2723(4) 0.0280(5) 0.3415(5) 0.041(3) Uani 1 1 d . . . . .
O19 O 0.3774(3) 0.0207(4) 0.5802(5) 0.033(3) Uani 1 1 d . . . . .
O20 O 0.2924(4) -0.0514(4) 0.3922(5) 0.040(3) Uani 1 1 d . . . . .
O21 O 0.3498(3) -0.0548(4) 0.5249(5) 0.037(3) Uani 1 1 d . . . . .
O22 O 0.2195(3) -0.0196(4) 0.3496(5) 0.035(3) Uani 1 1 d . . . . .
O23 O 0.2790(4) -0.1002(5) 0.4641(5) 0.043(3) Uani 1 1 d . . . . .
O24 O 0.3240(3) -0.0249(5) 0.5879(5) 0.042(3) Uani 1 1 d . . . . .
O25 O 0.1718(3) 0.0494(4) 0.3273(4) 0.035(3) Uani 1 1 d . . . . .
O26 O 0.3039(3) 0.0474(4) 0.6246(4) 0.032(3) Uani 1 1 d . . . . .
O27 O 0.2021(3) -0.0745(4) 0.4083(5) 0.036(3) Uani 1 1 d . . . . .
O28 O 0.2596(3) -0.0762(4) 0.5380(5) 0.036(3) Uani 1 1 d . . . . .
O29 O 0.1428(3) -0.0122(5) 0.3620(5) 0.039(3) Uani 1 1 d . . . . .
O30 O 0.1791(3) -0.0901(4) 0.4818(5) 0.034(3) Uani 1 1 d . . . . .
O31 O 0.2503(3) -0.0159(5) 0.6003(5) 0.041(3) Uani 1 1 d . . . . .
O32 O 0.0955(3) 0.0426(4) 0.3718(4) 0.033(3) Uani 1 1 d . . . . .
O33 O 0.2033(3) 0.0376(4) 0.6117(5) 0.032(3) Uani 1 1 d . . . . .
O34 O 0.1150(3) -0.0358(4) 0.4241(5) 0.039(3) Uani 1 1 d . . . . .
O35 O 0.1742(3) -0.0384(4) 0.5573(5) 0.035(3) Uani 1 1 d . . . . .
O36 O 0.0996(3) -0.0022(4) 0.5000(5) 0.036(3) Uani 1 1 d . . . . .
O37 O 0.0728(3) 0.0745(4) 0.4398(4) 0.033(3) Uani 1 1 d . . . . .
O38 O 0.1304(3) 0.0699(4) 0.5705(5) 0.035(3) Uani 1 1 d . . . . .
O39 O 0.0493(3) 0.0746(4) 0.5151(5) 0.034(3) Uani 1 1 d . . . . .
O40 O 0.0289(3) 0.1479(4) 0.3957(5) 0.035(3) Uani 1 1 d . . . . .
O41 O 0.1379(3) 0.1341(4) 0.6366(5) 0.035(3) Uani 1 1 d . . . . .
O42 O -0.0014(3) 0.1426(4) 0.4603(5) 0.036(3) Uani 1 1 d . . . . .
O43 O 0.0584(3) 0.1356(4) 0.5928(5) 0.035(3) Uani 1 1 d . . . . .
O44 O -0.0255(3) 0.2056(4) 0.3844(5) 0.039(3) Uani 1 1 d . . . . .
O45 O 0.0118(3) 0.2052(4) 0.5378(5) 0.032(3) Uani 1 1 d . . . . .
O46 O 0.1067(3) 0.1882(4) 0.6785(5) 0.033(3) Uani 1 1 d . . . . .
O47 O 0.0128(3) 0.2728(4) 0.3747(5) 0.035(3) Uani 1 1 d . . . . .
O48 O 0.1522(3) 0.2518(5) 0.6891(5) 0.040(3) Uani 1 1 d . . . . .
O49 O -0.0208(3) 0.2678(5) 0.4567(5) 0.037(3) Uani 1 1 d . . . . .
O50 O 0.0567(3) 0.2583(5) 0.6274(5) 0.036(3) Uani 1 1 d . . . . .
O51 O -0.0197(3) 0.3372(4) 0.3942(4) 0.037(3) Uani 1 1 d . . . . .
O52 O 0.0173(3) 0.3215(4) 0.5491(5) 0.034(3) Uani 1 1 d . . . . .
O53 O 0.1123(3) 0.3199(5) 0.6914(5) 0.038(3) Uani 1 1 d . . . . .
O54 O 0.0406(3) 0.3915(4) 0.4189(5) 0.031(3) Uani 1 1 d . . . . .
O55 O 0.1492(4) 0.3758(5) 0.6603(5) 0.044(3) Uani 1 1 d . . . . .
O56 O 0.0105(3) 0.3908(4) 0.4839(5) 0.033(3) Uani 1 1 d . . . . .
O57 O 0.0700(3) 0.3840(5) 0.6171(5) 0.040(3) Uani 1 1 d . . . . .
O58 O 0.0676(3) 0.4502(4) 0.5537(5) 0.034(3) Uani 1 1 d . . . . .
O59 O 0.3513(3) 0.0521(5) 0.3942(5) 0.043(3) Uani 1 1 d . . . . .
O60 O 0.3266(3) -0.0254(5) 0.3319(5) 0.041(3) Uani 1 1 d . . . . .
O61 O 0.4094(3) 0.0449(4) 0.5211(4) 0.034(3) Uani 1 1 d . . . . .
O62 O 0.4300(3) -0.0375(4) 0.5691(5) 0.037(3) Uani 1 1 d . . . . .
O63 O 0.2250(4) 0.1010(5) 0.3185(5) 0.041(3) Uani 1 1 d . . . . .
O64 O 0.1929(3) 0.0282(5) 0.2511(5) 0.040(3) Uani 1 1 d . . . . .
O65 O 0.3601(3) 0.0943(5) 0.6165(5) 0.038(3) Uani 1 1 d . . . . .
O66 O 0.3834(3) 0.0215(5) 0.6829(5) 0.037(3) Uani 1 1 d . . . . .
O67 O 0.2299(4) -0.1100(5) 0.3445(6) 0.044(3) Uani 1 1 d . . . . .
O68 O 0.3325(4) -0.1151(5) 0.5825(5) 0.044(3) Uani 1 1 d . . . . .
O69 O 0.0895(3) 0.0417(4) 0.2692(4) 0.036(3) Uani 1 1 d . . . . .
O70 O 0.1253(3) 0.1097(4) 0.3386(5) 0.033(3) Uani 1 1 d . . . . .
O71 O 0.2544(3) 0.1048(4) 0.6344(5) 0.036(3) Uani 1 1 d . . . . .
O72 O 0.2814(3) 0.0317(5) 0.7008(5) 0.041(3) Uani 1 1 d D . . . .
O73 O 0.1245(4) -0.1016(5) 0.3656(5) 0.048(3) Uani 1 1 d . . . . .
O74 O 0.2305(4) -0.1044(5) 0.6016(6) 0.047(3) Uani 1 1 d . . . . .
O75 O 0.0391(3) -0.0040(4) 0.3850(5) 0.037(3) Uani 1 1 d . . . . .
O76 O 0.1467(4) -0.0102(5) 0.6233(5) 0.039(3) Uani 1 1 d . . . . .
O77 O -0.0076(3) 0.0694(4) 0.3983(5) 0.036(3) Uani 1 1 d . . . . .
O78 O 0.0970(4) 0.0566(4) 0.6325(5) 0.040(3) Uani 1 1 d . . . . .
O79 O -0.0017(3) 0.2020(4) 0.3047(5) 0.036(3) Uani 1 1 d . . . . .
O80 O 0.0741(3) 0.2183(4) 0.3979(4) 0.031(3) Uani 1 1 d . . . . .
O81 O 0.1821(3) 0.2060(4) 0.6391(5) 0.035(3) Uani 1 1 d . . . . .
O82 O 0.1925(4) 0.1743(5) 0.7388(5) 0.046(3) Uani 1 1 d . . . . .
O83 O -0.0651(3) 0.1929(5) 0.4397(5) 0.043(3) Uani 1 1 d . . . . .
O84 O 0.0267(3) 0.1826(5) 0.6445(6) 0.045(3) Uani 1 1 d . . . . .
O85 O 0.0052(3) 0.3486(4) 0.3158(4) 0.032(3) Uani 1 1 d . . . . .
O86 O 0.0786(3) 0.3203(4) 0.4067(5) 0.032(3) Uani 1 1 d . . . . .
O87 O 0.1848(3) 0.3031(4) 0.6453(5) 0.039(3) Uani 1 1 d . . . . .
O88 O 0.1997(4) 0.3237(5) 0.7525(5) 0.042(3) Uani 1 1 d . . . . .
O89 O -0.0580(3) 0.3439(5) 0.4544(5) 0.043(3) Uani 1 1 d . . . . .
O90 O 0.0334(3) 0.3333(5) 0.6589(6) 0.046(4) Uani 1 1 d . . . . .
O91 O 0.0114(3) 0.4715(5) 0.4384(5) 0.042(3) Uani 1 1 d . . . . .
O92 O 0.1186(3) 0.4558(5) 0.6733(5) 0.042(3) Uani 1 1 d . . . . .
O93 O 0.2217(3) 0.2763(4) 0.4648(4) 0.025(2) Uani 1 1 d . . . . .
O94 O 0.1934(3) 0.2010(4) 0.4636(5) 0.035(3) Uani 1 1 d . . . . .
O95 O 0.2364(3) 0.2179(4) 0.4155(5) 0.031(3) Uani 1 1 d . . . . .
O96 O 0.1393(3) 0.2647(4) 0.3988(4) 0.033(3) Uani 1 1 d . . . . .
O97 O 0.1566(3) 0.1943(4) 0.3503(5) 0.036(3) Uani 1 1 d . . . . .
O98 O 0.1785(3) 0.2804(4) 0.3420(5) 0.031(3) Uani 1 1 d . . . . .
O99 O 0.1827(3) 0.2648(5) 0.5259(4) 0.034(3) Uani 1 1 d . . . . .
O100 O 0.2349(3) 0.1951(4) 0.5820(4) 0.031(3) Uani 1 1 d . . . . .
O101 O 0.0970(4) 0.2162(5) 0.2158(6) 0.053(4) Uani 1 1 d . . . . .
O102 O 0.0701(4) 0.1986(8) 0.2975(6) 0.080(6) Uani 1 1 d . . . . .
O103 O 0.1423(4) 0.1307(6) 0.2455(6) 0.063(4) Uani 1 1 d . . . . .
O104 O 0.0559(4) 0.1230(5) 0.2160(6) 0.063(5) Uani 1 1 d . . . . .
O105 O 0.2347(3) 0.3119(5) 0.2948(5) 0.047(4) Uani 1 1 d . . . . .
O106 O 0.2946(3) 0.1424(4) 0.5771(5) 0.037(3) Uani 1 1 d . . . . .
O107 O 0.1033(4) -0.0430(5) 0.6749(5) 0.051(4) Uani 1 1 d . . . . .
O108 O 0.1274(4) 0.0416(6) 0.7504(6) 0.058(4) Uani 1 1 d . . . . .
O109 O 0.1875(4) 0.0695(5) 0.7213(6) 0.056(4) Uani 1 1 d . . . . .
O110 O 0.3312(5) 0.0741(8) 0.7821(7) 0.085(6) Uani 1 1 d . . . . .
O111 O 0.3673(3) 0.0365(5) 0.7680(5) 0.049(4) Uani 1 1 d . . . . .
O112 O 0.3315(7) -0.0516(8) 0.6982(8) 0.109(8) Uani 1 1 d . . . . .
O113 O 0.2848(5) -0.0649(8) 0.7494(10) 0.114(8) Uani 1 1 d D . . . .
O114 O 0.1296(3) 0.1400(5) 0.4439(5) 0.039(3) Uani 1 1 d . . . . .
O115 O 0.2303(3) 0.1293(4) 0.4467(5) 0.037(3) Uani 1 1 d . . . . .
O116 O 0.3007(4) 0.1333(5) 0.4240(6) 0.061(4) Uani 1 1 d . . . . .
O117 O 0.0003(5) -0.0828(7) 0.4049(9) 0.094(7) Uani 1 1 d . . . . .
O118 O 0.0605(4) 0.5452(6) 0.5517(7) 0.061(4) Uani 1 1 d . . . . .
O119 O 0.0555(7) 0.6400(8) 0.4332(10) 0.108(7) Uani 1 1 d . . . . .
O120 O 0.2363(4) 0.1928(6) 0.3228(5) 0.053(4) Uani 1 1 d . . . . .
O121 O 0.1456(6) 0.1685(7) 0.1616(8) 0.085(6) Uani 1 1 d . . . . .
O122 O 0.1229(8) 0.2824(11) 0.1274(13) 0.157(13) Uani 1 1 d . . . . .
O123 O 0.2235(7) 0.2199(15) 0.1844(14) 0.205(18) Uani 1 1 d . U . . .
O124 O 0.0890(5) 0.3075(7) 0.2164(7) 0.087(6) Uani 1 1 d . . . . .
O125 O 0.0617(9) 0.3968(12) 0.2775(14) 0.067(9) Uiso 0.5 1 d . . P B 1
O126 O -0.0489(9) 0.5342(17) 0.3174(18) 0.23(2) Uani 1 1 d . U . . .
O127 O 0.4256(8) 0.0876(10) 0.8610(11) 0.046(6) Uiso 0.5 1 d . . P C 1
O201 O 0.1987(7) -0.0942(8) 0.6727(10) 0.102(7) Uani 1 1 d . . . . .
O202 O 0.0290(5) -0.0225(6) 0.4993(8) 0.075(5) Uani 1 1 d . . . . .
O203 O 0.1154(9) 0.1270(8) 0.7556(9) 0.122(9) Uani 1 1 d . . . . .
O204 O -0.0470(6) 0.2636(10) 0.5568(9) 0.115(9) Uani 1 1 d . . . . .
O205 O 0.0740(5) -0.0882(7) 0.5731(7) 0.080(6) Uani 1 1 d . . . . .
O206 O 0.1159(7) -0.1149(7) 0.5229(13) 0.116(9) Uani 1 1 d . . . . .
O207 O 0.2773(5) 0.1108(7) 0.7757(8) 0.082(6) Uani 1 1 d . . . . .
O208 O 0.3639(7) 0.1294(7) 0.9661(10) 0.098(7) Uani 1 1 d . . . . .
O209 O 0.3829(16) 0.098(2) 0.866(2) 0.122(17) Uiso 0.5 1 d . . P D 2
O210 O 0.4472(16) 0.082(2) 0.822(2) 0.129(18) Uiso 0.5 1 d . . P E 2

loop_
_atom_site_aniso_label
_atom_site_aniso_U_11
_atom_site_aniso_U_22
_atom_site_aniso_U_33
_atom_site_aniso_U_23
_atom_site_aniso_U_13
_atom_site_aniso_U_12
W1 0.0377(4) 0.0558(6) 0.0310(4) -0.0028(3) 0.0160(3) 0.0098(4)
W2 0.0310(3) 0.0401(5) 0.0326(4) -0.0007(3) 0.0145(3) 0.0066(3)
W3 0.0295(3) 0.0359(5) 0.0280(3) -0.0016(3) 0.0118(3) -0.0036(3)
W4 0.0260(3) 0.0392(5) 0.0298(3) -0.0016(3) 0.0113(3) 0.0030(3)
W5 0.0593(5) 0.0327(5) 0.0331(4) -0.0042(3) 0.0147(3) 0.0015(4)
W6 0.0416(4) 0.0319(5) 0.0352(4) 0.0016(3) 0.0147(3) 0.0009(3)
W7 0.0303(3) 0.0351(5) 0.0279(3) -0.0012(3) 0.0124(3) -0.0025(3)
W8 0.0274(3) 0.0352(5) 0.0287(3) 0.0002(3) 0.0115(3) 0.0020(3)
W9 0.0585(5) 0.0320(5) 0.0348(4) -0.0033(3) 0.0169(3) -0.0080(4)
W10 0.0401(4) 0.0333(5) 0.0372(4) 0.0028(3) 0.0160(3) -0.0028(3)
W11 0.0311(3) 0.0502(6) 0.0325(4) -0.0016(3) 0.0134(3) -0.0120(3)
W12 0.0297(3) 0.0452(5) 0.0321(3) 0.0035(3) 0.0151(3) -0.0031(3)
W13 0.0322(3) 0.0377(5) 0.0340(4) 0.0034(3) 0.0091(3) -0.0074(3)
W14 0.0366(4) 0.0373(5) 0.0324(4) 0.0033(3) 0.0164(3) -0.0035(3)
W15 0.0234(3) 0.0358(5) 0.0270(3) -0.0008(3) 0.0099(3) -0.0026(3)
W16 0.0301(3) 0.0375(5) 0.0294(3) 0.0027(3) 0.0137(3) 0.0004(3)
W17 0.0242(3) 0.0607(6) 0.0325(4) 0.0034(3) 0.0135(3) -0.0004(3)
W18 0.0317(3) 0.0578(6) 0.0320(4) 0.0039(3) 0.0176(3) 0.0009(3)
W19 0.0268(3) 0.0361(5) 0.0286(3) 0.0011(3) 0.0114(3) 0.0009(3)
W20 0.0304(3) 0.0395(5) 0.0289(3) -0.0005(3) 0.0122(3) -0.0003(3)
W21 0.0252(3) 0.0570(6) 0.0353(4) 0.0043(3) 0.0144(3) 0.0049(3)
W22 0.0323(4) 0.0623(6) 0.0331(4) 0.0010(4) 0.0182(3) 0.0035(3)
W23 0.0339(3) 0.0353(5) 0.0339(4) -0.0001(3) 0.0125(3) 0.0046(3)
W24 0.0462(4) 0.0393(5) 0.0319(4) -0.0021(3) 0.0163(3) 0.0062(3)
W25 0.0231(3) 0.0343(5) 0.0283(3) 0.0001(3) 0.0109(3) -0.0005(3)
W26 0.0221(3) 0.0331(5) 0.0290(3) 0.0015(3) 0.0115(3) 0.0001(3)
P1 0.028(2) 0.032(3) 0.026(2) 0.0015(18) 0.0153(17) 0.0010(18)
P2 0.0256(19) 0.030(3) 0.033(2) -0.0004(19) 0.0155(17) -0.0029(18)
P3 0.0259(19) 0.030(3) 0.030(2) -0.0014(18) 0.0145(17) -0.0004(17)
P4 0.0249(19) 0.035(3) 0.026(2) -0.0023(18) 0.0130(16) -0.0016(18)
Mn1 0.0242(11) 0.0345(18) 0.0299(12) 0.0006(11) 0.0121(10) -0.0001(10)
Mn2 0.0302(13) 0.045(2) 0.0297(13) -0.0006(12) 0.0100(11) -0.0009(12)
Mn3 0.0267(12) 0.0380(18) 0.0312(13) 0.0000(12) 0.0106(10) -0.0007(11)
Mn4 0.0458(16) 0.056(2) 0.0473(17) 0.0077(15) 0.0204(14) 0.0031(15)
Mn5A 0.112(5) 0.141(8) 0.084(4) 0.009(4) 0.049(4) 0.009(5)
K1 0.0331(19) 0.039(3) 0.049(2) 0.0003(19) 0.0218(17) -0.0018(17)
K2 0.041(2) 0.044(3) 0.052(2) 0.002(2) 0.0278(19) 0.0007(18)
K3 0.047(3) 0.066(4) 0.072(3) 0.008(3) 0.015(2) -0.001(2)
K4 0.078(4) 0.096(6) 0.094(4) 0.013(4) 0.053(3) 0.031(4)
K6 0.077(4) 0.096(6) 0.081(4) 0.001(4) 0.025(3) -0.005(4)
Cl1 0.088(5) 0.082(6) 0.097(5) -0.002(4) 0.036(4) -0.002(4)
Na1 0.018(5) 0.035(8) 0.021(6) -0.006(5) 0.010(5) -0.008(5)
Mn5B 0.112(5) 0.141(8) 0.084(4) 0.009(4) 0.049(4) 0.009(5)
O1 0.024(5) 0.036(8) 0.022(5) -0.001(5) 0.005(4) 0.001(5)
O2 0.021(5) 0.045(9) 0.026(5) 0.002(5) 0.009(4) 0.000(5)
O3 0.015(5) 0.031(8) 0.037(6) 0.007(5) 0.007(4) 0.002(4)
O4 0.026(5) 0.027(7) 0.018(5) 0.002(4) 0.004(4) 0.001(5)
O5 0.025(5) 0.036(8) 0.037(6) 0.007(5) 0.014(5) 0.005(5)
O6 0.031(6) 0.037(8) 0.025(5) 0.003(5) 0.013(5) 0.003(5)
O7 0.029(6) 0.024(8) 0.045(7) -0.003(5) 0.019(5) -0.004(5)
O8 0.027(5) 0.022(7) 0.015(5) 0.003(4) 0.003(4) 0.006(4)
O9 0.023(5) 0.018(7) 0.031(6) 0.001(5) 0.010(4) 0.001(4)
O10 0.022(5) 0.029(8) 0.034(6) 0.003(5) 0.012(5) -0.005(4)
O11 0.018(5) 0.041(8) 0.014(5) 0.000(5) 0.002(4) -0.003(5)
O12 0.039(6) 0.027(7) 0.027(6) 0.003(5) 0.019(5) 0.002(5)
O13 0.032(6) 0.018(7) 0.047(7) 0.001(5) 0.024(5) 0.003(5)
O14 0.020(5) 0.033(8) 0.031(6) 0.000(5) 0.015(4) 0.001(4)
O15 0.028(5) 0.032(8) 0.019(5) 0.000(5) 0.011(4) 0.005(5)
O16 0.022(5) 0.036(8) 0.023(5) 0.001(5) 0.007(4) -0.002(5)
O17 0.038(6) 0.041(9) 0.041(7) -0.003(6) 0.023(5) 0.008(6)
O18 0.050(7) 0.038(9) 0.044(7) -0.017(6) 0.031(6) -0.012(6)
O19 0.022(5) 0.034(8) 0.039(6) 0.001(5) 0.013(5) 0.004(5)
O20 0.050(7) 0.032(9) 0.045(7) 0.009(6) 0.029(6) 0.001(6)
O21 0.034(6) 0.043(9) 0.036(6) 0.003(6) 0.020(5) 0.008(5)
O22 0.027(5) 0.049(9) 0.030(6) -0.009(5) 0.016(5) -0.004(5)
O23 0.038(6) 0.057(10) 0.047(7) -0.011(6) 0.031(6) -0.014(6)
O24 0.024(5) 0.051(10) 0.041(7) 0.003(6) 0.012(5) 0.012(5)
O25 0.042(6) 0.031(8) 0.023(5) -0.003(5) 0.013(5) -0.006(5)
O26 0.039(6) 0.027(7) 0.019(5) 0.000(5) 0.008(5) 0.006(5)
O27 0.042(6) 0.019(8) 0.035(6) -0.007(5) 0.013(5) -0.002(5)
O28 0.039(6) 0.028(8) 0.033(6) 0.002(5) 0.015(5) -0.001(5)
O29 0.031(6) 0.038(9) 0.048(7) -0.005(6) 0.023(5) -0.005(5)
O30 0.038(6) 0.035(8) 0.045(7) -0.003(6) 0.033(6) 0.001(5)
O31 0.035(6) 0.041(9) 0.047(7) -0.003(6) 0.021(6) 0.009(6)
O32 0.019(5) 0.040(8) 0.027(6) 0.007(5) 0.003(4) -0.003(5)
O33 0.038(6) 0.022(7) 0.029(6) -0.002(5) 0.014(5) 0.002(5)
O34 0.032(6) 0.032(8) 0.043(7) -0.010(6) 0.013(5) -0.011(5)
O35 0.034(6) 0.036(8) 0.031(6) 0.003(5) 0.015(5) -0.010(5)
O36 0.035(6) 0.030(8) 0.042(7) -0.001(5) 0.020(5) 0.001(5)
O37 0.029(5) 0.038(8) 0.020(5) 0.009(5) 0.004(4) -0.002(5)
O38 0.033(6) 0.038(8) 0.036(6) 0.006(5) 0.021(5) -0.005(5)
O39 0.034(6) 0.022(8) 0.049(7) -0.006(5) 0.025(5) 0.005(5)
O40 0.033(6) 0.041(9) 0.032(6) -0.011(5) 0.017(5) -0.003(5)
O41 0.035(6) 0.035(8) 0.035(6) 0.008(5) 0.019(5) 0.002(5)
O42 0.032(6) 0.041(9) 0.032(6) 0.003(5) 0.015(5) 0.000(5)
O43 0.026(5) 0.038(8) 0.041(6) 0.017(6) 0.017(5) 0.004(5)
O44 0.031(6) 0.032(8) 0.040(7) -0.002(6) 0.010(5) -0.008(5)
O45 0.035(6) 0.034(8) 0.045(7) 0.005(5) 0.033(5) 0.000(5)
O46 0.036(6) 0.033(8) 0.027(6) 0.007(5) 0.015(5) 0.003(5)
O47 0.031(6) 0.040(9) 0.031(6) -0.008(5) 0.014(5) -0.001(5)
O48 0.040(6) 0.057(10) 0.032(6) 0.005(6) 0.025(5) 0.003(6)
O49 0.027(6) 0.053(9) 0.034(6) 0.001(6) 0.019(5) -0.001(5)
O50 0.037(6) 0.046(9) 0.029(6) 0.009(5) 0.021(5) -0.002(5)
O51 0.036(6) 0.041(9) 0.022(5) 0.001(5) 0.008(5) 0.004(5)
O52 0.030(6) 0.026(8) 0.038(6) -0.002(5) 0.015(5) 0.003(5)
O53 0.035(6) 0.047(9) 0.024(6) -0.006(5) 0.012(5) 0.004(6)
O54 0.041(6) 0.026(8) 0.031(6) 0.001(5) 0.023(5) 0.000(5)
O55 0.036(6) 0.054(10) 0.047(7) -0.003(6) 0.025(6) -0.007(6)
O56 0.032(6) 0.032(8) 0.041(6) 0.004(5) 0.024(5) 0.004(5)
O57 0.032(6) 0.045(9) 0.035(6) -0.014(6) 0.012(5) 0.006(5)
O58 0.029(6) 0.033(8) 0.032(6) 0.004(5) 0.011(5) 0.002(5)
O59 0.027(6) 0.061(10) 0.027(6) -0.011(6) 0.005(5) -0.004(6)
O60 0.031(6) 0.061(10) 0.030(6) -0.019(6) 0.016(5) -0.008(6)
O61 0.037(6) 0.040(8) 0.024(5) 0.003(5) 0.014(5) 0.004(5)
O62 0.036(6) 0.038(9) 0.032(6) 0.004(5) 0.016(5) 0.003(5)
O63 0.040(7) 0.036(9) 0.034(6) 0.002(5) 0.011(5) -0.006(6)
O64 0.023(5) 0.048(9) 0.038(7) 0.002(6) 0.010(5) -0.009(5)
O65 0.024(5) 0.050(9) 0.036(6) -0.014(6) 0.013(5) -0.006(5)
O66 0.039(6) 0.053(9) 0.024(6) -0.001(5) 0.019(5) 0.003(6)
O67 0.049(7) 0.038(9) 0.057(8) -0.007(6) 0.036(6) -0.007(6)
O68 0.042(7) 0.053(10) 0.044(7) -0.003(6) 0.027(6) -0.012(6)
O69 0.042(6) 0.046(9) 0.022(5) -0.016(5) 0.019(5) -0.003(6)
O70 0.034(6) 0.022(7) 0.031(6) -0.001(5) 0.010(5) 0.002(5)
O71 0.029(6) 0.042(9) 0.034(6) -0.004(5) 0.014(5) -0.004(5)
O72 0.028(6) 0.052(10) 0.027(6) 0.002(6) 0.004(5) 0.009(6)
O73 0.055(8) 0.041(9) 0.041(7) -0.010(6) 0.021(6) -0.006(6)
O74 0.051(7) 0.038(9) 0.058(8) 0.001(6) 0.034(7) -0.002(6)
O75 0.029(6) 0.034(8) 0.050(7) 0.000(6) 0.023(5) -0.006(5)
O76 0.045(7) 0.045(9) 0.042(7) 0.005(6) 0.033(6) 0.003(6)
O77 0.024(5) 0.046(9) 0.034(6) 0.003(6) 0.013(5) -0.003(5)
O78 0.041(7) 0.036(9) 0.033(6) -0.001(5) 0.013(5) 0.004(6)
O79 0.021(5) 0.044(9) 0.029(6) 0.007(5) 0.005(4) 0.004(5)
O80 0.024(5) 0.039(8) 0.022(5) -0.005(5) 0.007(4) -0.009(5)
O81 0.023(5) 0.042(9) 0.039(6) -0.003(6) 0.016(5) -0.004(5)
O82 0.056(8) 0.044(10) 0.039(7) 0.015(6) 0.027(6) -0.002(6)
O83 0.022(5) 0.061(10) 0.044(7) 0.001(6) 0.017(5) 0.000(6)
O84 0.022(5) 0.061(10) 0.057(8) -0.005(7) 0.025(6) -0.003(6)
O85 0.022(5) 0.034(8) 0.025(5) 0.007(5) 0.005(4) 0.003(5)
O86 0.042(6) 0.014(7) 0.045(7) 0.003(5) 0.026(5) 0.003(5)
O87 0.028(6) 0.032(8) 0.049(7) 0.005(6) 0.017(5) 0.004(5)
O88 0.040(6) 0.067(11) 0.019(5) -0.009(6) 0.016(5) 0.002(6)
O89 0.035(6) 0.055(10) 0.048(7) 0.004(6) 0.028(6) 0.006(6)
O90 0.028(6) 0.069(11) 0.052(8) 0.002(7) 0.028(6) 0.012(6)
O91 0.036(6) 0.035(9) 0.045(7) 0.005(6) 0.014(6) 0.007(5)
O92 0.038(6) 0.044(9) 0.047(7) -0.020(6) 0.025(6) -0.010(6)
O93 0.026(5) 0.021(7) 0.025(5) -0.010(4) 0.013(4) 0.001(4)
O94 0.022(5) 0.031(8) 0.046(7) -0.002(6) 0.016(5) -0.004(5)
O95 0.022(5) 0.033(8) 0.031(6) -0.006(5) 0.011(5) 0.001(5)
O96 0.027(5) 0.039(8) 0.027(6) 0.003(5) 0.010(5) -0.001(5)
O97 0.035(6) 0.034(8) 0.029(6) 0.005(5) 0.010(5) 0.002(5)
O98 0.038(6) 0.021(7) 0.029(6) -0.005(5) 0.016(5) -0.005(5)
O99 0.018(5) 0.059(9) 0.018(5) -0.003(5) 0.006(4) -0.001(5)
O100 0.018(5) 0.031(8) 0.029(6) -0.002(5) 0.002(4) 0.002(5)
O101 0.043(7) 0.062(11) 0.045(8) 0.016(7) 0.018(6) 0.006(7)
O102 0.040(7) 0.17(2) 0.025(7) -0.015(9) 0.013(6) 0.012(10)
O103 0.057(9) 0.060(12) 0.059(9) 0.006(8) 0.022(7) 0.012(8)
O104 0.056(9) 0.034(10) 0.051(8) 0.004(7) -0.002(7) 0.006(7)
O105 0.032(6) 0.055(10) 0.047(7) -0.003(7) 0.017(6) 0.003(6)
O106 0.033(6) 0.037(9) 0.037(6) 0.000(6) 0.017(5) -0.001(5)
O107 0.031(6) 0.067(11) 0.035(7) 0.009(7) 0.004(5) -0.012(6)
O108 0.067(9) 0.074(12) 0.043(7) 0.021(7) 0.036(7) 0.009(8)
O109 0.057(8) 0.049(11) 0.062(9) 0.019(7) 0.032(7) 0.009(7)
O110 0.060(10) 0.131(19) 0.066(10) 0.024(11) 0.036(9) -0.014(10)
O111 0.032(6) 0.075(11) 0.031(6) -0.010(6) 0.011(5) 0.013(6)
O112 0.136(18) 0.096(19) 0.059(11) 0.006(11) 0.030(12) -0.014(14)
O113 0.112(16) 0.091(19) 0.096(15) 0.014(13) 0.027(13) 0.021(13)
O114 0.026(6) 0.048(9) 0.032(6) -0.012(6) 0.010(5) -0.006(5)
O115 0.041(6) 0.037(9) 0.028(6) -0.008(5) 0.015(5) 0.004(5)
O116 0.050(8) 0.053(11) 0.047(8) 0.006(7) 0.005(7) -0.006(7)
O117 0.063(10) 0.093(17) 0.120(16) -0.004(13) 0.045(11) -0.026(10)
O118 0.052(8) 0.061(12) 0.072(10) -0.005(8) 0.035(8) 0.005(7)
O119 0.109(16) 0.082(18) 0.117(17) -0.009(13) 0.051(14) 0.006(12)
O120 0.040(7) 0.081(13) 0.040(7) -0.002(7) 0.023(6) 0.003(7)
O121 0.093(13) 0.093(17) 0.083(12) 0.006(11) 0.056(11) 0.004(11)
O122 0.12(2) 0.15(3) 0.17(3) 0.08(2) 0.065(19) 0.064(19)
O123 0.051(13) 0.34(5) 0.15(3) 0.06(3) 0.008(14) 0.02(2)
O124 0.069(11) 0.112(18) 0.057(10) 0.004(10) 0.019(8) 0.030(11)
O126 0.10(2) 0.35(6) 0.22(4) -0.14(4) 0.07(2) -0.04(3)
O201 0.116(16) 0.094(18) 0.128(18) 0.018(14) 0.087(15) 0.014(13)
O202 0.056(9) 0.051(12) 0.123(15) -0.001(10) 0.053(10) -0.021(8)
O203 0.23(3) 0.060(16) 0.091(15) 0.019(11) 0.095(17) 0.022(16)
O204 0.082(13) 0.20(3) 0.094(15) 0.006(16) 0.068(12) 0.017(15)
O205 0.075(11) 0.078(15) 0.068(11) -0.015(9) 0.027(9) -0.027(10)
O206 0.129(16) 0.065(15) 0.25(3) -0.046(16) 0.16(2) -0.038(12)
O207 0.076(11) 0.097(16) 0.081(12) 0.055(11) 0.048(9) 0.042(10)
O208 0.133(17) 0.064(15) 0.140(18) 0.027(13) 0.101(16) 0.003(12)

loop_
_atom_type_symbol
_atom_type_description
_atom_type_scat_dispersion_real
_atom_type_scat_dispersion_imag
_atom_type_scat_source
Cl Cl 0.1484 0.1585 'International Tables Vol C Tables 4.2.6.8 and 6.1.1.4'
K K 0.2009 0.2494 'International Tables Vol C Tables 4.2.6.8 and 6.1.1.4'
Li Li -0.0003 0.0001 'International Tables Vol C Tables 4.2.6.8 and 6.1.1.4'
Mn Mn 0.3368 0.7283 'International Tables Vol C Tables 4.2.6.8 and 6.1.1.4'
Na Na 0.0362 0.0249 'International Tables Vol C Tables 4.2.6.8 and 6.1.1.4'
O O 0.0106 0.0060 'International Tables Vol C Tables 4.2.6.8 and 6.1.1.4'
P P 0.1023 0.0942 'International Tables Vol C Tables 4.2.6.8 and 6.1.1.4'
W W -0.8490 6.8722 'International Tables Vol C Tables 4.2.6.8 and 6.1.1.4'
H H 0.0000 0.0000 'International Tables Vol C Tables 4.2.6.8 and 6.1.1.4'

loop_
_geom_angle_atom_site_label_1
_geom_angle_atom_site_label_2
_geom_angle_atom_site_label_3
_geom_angle
_geom_angle_site_symmetry_1
_geom_angle_site_symmetry_3
O17 W1 O1 74.6(4) . .
O17 W1 O59 87.0(5) . .
O18 W1 O1 84.9(5) . .
O18 W1 O17 159.5(5) . .
O18 W1 O20 90.1(6) . .
O18 W1 O59 89.4(5) . .
O20 W1 O1 85.0(5) . .
O20 W1 O17 88.5(5) . .
O20 W1 O59 165.9(5) . .
O59 W1 O1 80.9(5) . .
O60 W1 O1 171.9(4) . .
O60 W1 O17 98.2(5) . .
O60 W1 O18 102.2(5) . .
O60 W1 O20 98.6(6) . .
O60 W1 O59 95.3(6) . .
O1 W2 K2 55.6(3) . .
O17 W2 K2 107.2(4) . .
O17 W2 O1 71.8(4) . .
O17 W2 O21 89.3(5) . .
O17 W2 O61 89.7(5) . .
O19 W2 K2 55.1(4) . .
O19 W2 O1 82.1(4) . .
O19 W2 O17 153.9(5) . .
O19 W2 O21 87.3(5) . .
O19 W2 O61 87.8(5) . .
O21 W2 K2 124.1(4) . .
O21 W2 O1 82.2(5) . .
O21 W2 O61 166.9(5) . .
O61 W2 K2 44.3(4) . .
O61 W2 O1 85.2(4) . .
O62 W2 K2 129.3(4) . .
O62 W2 O1 173.1(5) . .
O62 W2 O17 101.3(5) . .
O62 W2 O19 104.7(5) . .
O62 W2 O21 96.8(5) . .
O62 W2 O61 96.2(5) . .
O18 W3 O3 81.5(4) . .
O18 W3 O22 81.7(5) . .
O22 W3 O3 79.9(4) . .
O25 W3 O3 85.6(4) . .
O25 W3 O18 162.6(5) . .
O25 W3 O22 84.5(5) . .
O63 W3 O3 87.7(5) . .
O63 W3 O18 94.1(6) . .
O63 W3 O22 167.3(5) . .
O63 W3 O25 97.1(6) . .
O63 W3 O64 100.8(6) . .
O64 W3 O3 170.8(6) . .
O64 W3 O18 94.2(5) . .
O64 W3 O22 91.5(5) . .
O64 W3 O25 96.8(5) . .
O4 W4 K2 57.0(3) . .
O19 W4 K2 56.3(4) . .
O19 W4 O4 82.2(4) . .
O19 W4 O24 81.4(5) . .
O24 W4 K2 121.7(4) . .
O24 W4 O4 81.5(4) . .
O26 W4 K2 121.5(4) . .
O26 W4 O4 82.1(4) . .
O26 W4 O19 161.0(4) . .
O26 W4 O24 85.7(5) . .
O65 W4 K2 44.4(4) . .
O65 W4 O4 83.2(5) . .
O65 W4 O19 92.3(5) . .
O65 W4 O24 164.1(5) . .
O65 W4 O26 96.4(5) . .
O66 W4 K2 125.8(4) . .
O66 W4 O4 175.3(6) . .
O66 W4 O19 96.4(5) . .
O66 W4 O24 93.9(6) . .
O66 W4 O26 98.4(5) . .
O66 W4 O65 101.4(6) . .
O20 W5 O2 82.7(5) . .
O22 W5 O2 84.9(5) . .
O22 W5 O20 87.0(5) . .
O22 W5 O23 156.3(5) . .
O22 W5 O27 91.0(5) . .
O23 W5 O2 71.4(5) . .
O23 W5 O20 89.3(5) . .
O27 W5 O2 84.9(4) . .
O27 W5 O20 167.6(5) . .
O27 W5 O23 87.5(5) . .
O67 W5 O2 170.9(5) . .
O67 W5 O20 94.2(6) . .
O67 W5 O22 103.5(6) . .
O67 W5 O23 100.1(6) . .
O67 W5 O27 98.2(5) . .
O21 W6 O2 83.2(5) . .
O21 W6 O23 89.8(5) . .
O21 W6 O28 166.3(5) . .
O23 W6 O2 71.0(5) . .
O24 W6 O2 85.4(5) . .
O24 W6 O21 88.7(6) . .
O24 W6 O23 156.4(6) . .
O24 W6 O28 89.2(5) . .
O28 W6 O2 83.1(4) . .
O28 W6 O23 86.7(5) . .
O68 W6 O2 171.8(5) . .
O68 W6 O21 98.0(5) . .
O68 W6 O23 100.8(6) . .
O68 W6 O24 102.8(6) . .
O68 W6 O28 95.7(5) . .
O7 W7 Na1 46.6(4) . .
O25 W7 Na1 88.1(4) . .
O25 W7 O7 85.1(4) . .
O25 W7 O29 83.9(5) . .
O25 W7 O32 162.2(5) . .
O29 W7 Na1 128.2(4) . .
O29 W7 O7 81.8(5) . .
O32 W7 Na1 91.2(4) . .
O32 W7 O7 81.6(4) . .
O32 W7 O29 82.6(5) . .
O69 W7 Na1 135.0(5) . .
O69 W7 O7 176.8(5) . .
O69 W7 O25 97.5(5) . .
O69 W7 O29 96.7(6) . .
O69 W7 O32 95.5(5) . .
O69 W7 O70 98.7(6) . .
O70 W7 Na1 36.4(4) . .
O70 W7 O7 82.8(5) . .
O70 W7 O25 95.2(6) . .
O70 W7 O29 164.5(5) . .
O70 W7 O32 94.8(6) . .
O8 W8 K1 60.1(3) . .
O26 W8 K1 123.9(4) . .
O26 W8 O8 83.8(4) . .
O26 W8 O31 84.9(5) . .
O26 W8 O33 161.8(5) . .
O31 W8 K1 124.2(3) . .
O31 W8 O8 80.5(5) . .
O33 W8 K1 56.4(4) . .
O33 W8 O8 81.8(4) . .
O33 W8 O31 82.0(5) . .
O71 W8 K1 42.6(3) . .
O71 W8 O8 83.3(5) . .
O71 W8 O26 96.4(5) . .
O71 W8 O31 163.6(5) . .
O71 W8 O33 92.8(5) . .
O72 W8 K1 121.9(4) . .
O72 W8 O8 174.6(5) . .
O72 W8 O26 98.2(5) . .
O72 W8 O31 94.6(6) . .
O72 W8 O33 95.3(5) . .
O72 W8 O71 101.4(6) . .
O27 W9 O6 86.1(4) . .
O27 W9 O34 167.9(5) . .
O29 W9 O6 84.8(5) . .
O29 W9 O27 92.0(5) . .
O29 W9 O30 156.5(5) . .
O29 W9 O34 85.5(5) . .
O30 W9 O6 71.9(5) . .
O30 W9 O27 89.2(5) . .
O30 W9 O34 88.5(5) . .
O34 W9 O6 81.9(4) . .
O73 W9 O6 170.7(6) . .
O73 W9 O27 97.0(6) . .
O73 W9 O29 103.9(6) . .
O73 W9 O30 99.3(6) . .
O73 W9 O34 95.1(6) . .
O28 W10 O6 86.5(5) . .
O28 W10 O30 89.6(5) . .
O28 W10 O35 167.8(5) . .
O30 W10 O6 71.2(5) . .
O30 W10 O35 86.7(5) . .
O31 W10 O6 84.1(5) . .
O31 W10 O28 91.6(5) . .
O31 W10 O30 155.1(6) . .
O31 W10 O35 86.9(5) . .
O35 W10 O6 81.3(4) . .
O74 W10 O6 171.3(5) . .
O74 W10 O28 97.6(6) . .
O74 W10 O30 101.1(6) . .
O74 W10 O31 103.4(6) . .
O74 W10 O35 94.6(6) . .
O32 W11 O5 85.6(4) . .
O32 W11 O34 88.9(6) . .
O32 W11 O36 158.8(5) . .
O32 W11 O37 87.8(5) . .
O34 W11 O5 84.1(4) . .
O34 W11 O37 166.7(4) . .
O36 W11 O5 73.2(5) . .
O36 W11 O34 89.0(5) . .
O36 W11 O37 89.4(5) . .
O37 W11 O5 82.7(4) . .
O75 W11 O5 171.9(5) . .
O75 W11 O32 102.5(5) . .
O75 W11 O34 97.1(5) . .
O75 W11 O36 98.8(5) . .
O75 W11 O37 96.2(5) . .
O5 W12 K1 58.5(3) . .
O33 W12 K1 55.2(4) . .
O33 W12 O5 82.9(4) . .
O33 W12 O35 89.2(5) . .
O33 W12 O36 155.7(5) . .
O33 W12 O38 86.9(5) . .
O35 W12 K1 128.9(4) . .
O35 W12 O5 84.3(5) . .
O35 W12 O36 89.5(5) . .
O35 W12 O38 168.2(5) . .
O36 W12 K1 108.6(4) . .
O36 W12 O5 72.9(5) . .
O36 W12 O38 89.5(5) . .
O38 W12 K1 41.0(3) . .
O38 W12 O5 84.2(5) . .
O76 W12 K1 123.2(5) . .
O76 W12 O5 175.3(5) . .
O76 W12 O33 101.7(5) . .
O76 W12 O35 96.8(6) . .
O76 W12 O36 102.5(6) . .
O76 W12 O38 94.8(6) . .
O37 W13 O9 84.4(4) . .
O37 W13 O42 166.6(5) . .
O39 W13 O9 71.9(4) . .
O39 W13 O37 89.6(5) . .
O39 W13 O42 88.0(5) . .
O40 W13 O9 84.7(4) . .
O40 W13 O37 89.7(5) . .
O40 W13 O39 156.5(5) . .
O40 W13 O42 87.3(5) . .
O42 W13 O9 82.4(4) . .
O77 W13 O9 171.7(5) . .
O77 W13 O37 97.1(5) . .
O77 W13 O39 99.9(5) . .
O77 W13 O40 103.5(5) . .
O77 W13 O42 96.3(5) . .
O9 W14 K1 54.3(3) . .
O38 W14 K1 43.5(4) . .
O38 W14 O9 82.7(5) . .
O39 W14 K1 108.4(4) . .
O39 W14 O9 73.9(5) . .
O39 W14 O38 89.6(5) . .
O39 W14 O41 157.9(5) . .
O41 W14 K1 54.2(4) . .
O41 W14 O9 84.3(4) . .
O41 W14 O38 84.7(5) . .
O43 W14 K1 123.6(4) . .
O43 W14 O9 84.2(4) . .
O43 W14 O38 166.1(5) . .
O43 W14 O39 91.2(5) . .
O43 W14 O41 89.4(5) . .
O78 W14 K1 127.5(4) . .
O78 W14 O9 174.0(5) . .
O78 W14 O38 95.7(6) . .
O78 W14 O39 100.4(6) . .
O78 W14 O41 101.3(5) . .
O78 W14 O43 97.9(6) . .
O40 W15 O11 79.8(4) . .
O40 W15 O44 82.8(5) . .
O44 W15 O11 71.5(4) . .
O47 W15 O11 85.5(5) . .
O47 W15 O40 162.9(5) . .
O47 W15 O44 84.3(5) . .
O79 W15 O11 168.9(5) . .
O79 W15 O40 93.7(5) . .
O79 W15 O44 98.8(5) . .
O79 W15 O47 99.3(6) . .
O79 W15 O80 103.1(5) . .
O80 W15 O11 86.5(4) . .
O80 W15 O40 93.8(5) . .
O80 W15 O44 158.0(5) . .
O80 W15 O47 94.0(5) . .
Li2 W16 K1 64.5(5) . .
O12 W16 K1 78.0(3) . .
O12 W16 Li2 64.4(5) . .
O41 W16 K1 51.7(4) . .
O41 W16 Li2 110.7(6) . .
O41 W16 O12 77.8(4) . .
O41 W16 O46 83.4(5) . .
O46 W16 K1 129.5(3) . .
O46 W16 Li2 127.0(5) . .
O46 W16 O12 69.9(4) . .
O48 W16 K1 134.6(4) . .
O48 W16 Li2 70.2(6) . .
O48 W16 O12 85.3(5) . .
O48 W16 O41 160.0(5) . .
O48 W16 O46 81.0(5) . .
O81 W16 K1 44.3(4) . .
O81 W16 Li2 33.0(6) . .
O81 W16 O12 88.2(4) . .
O81 W16 O41 96.0(5) . .
O81 W16 O46 157.8(5) . .
O81 W16 O48 93.9(6) . .
O82 W16 K1 106.3(5) . .
O82 W16 Li2 128.4(6) . .
O82 W16 O12 167.2(5) . .
O82 W16 O41 95.3(6) . .
O82 W16 O46 98.8(5) . .
O82 W16 O48 99.3(6) . .
O82 W16 O81 103.4(6) . .
O42 W17 O11 81.5(5) . .
O42 W17 O49 165.7(5) . .
O44 W17 O11 74.2(4) . .
O44 W17 O42 87.1(5) . .
O44 W17 O45 156.8(5) . .
O44 W17 O49 89.1(5) . .
O45 W17 O11 82.6(4) . .
O45 W17 O42 90.0(5) . .
O45 W17 O49 88.1(5) . .
O49 W17 O11 84.2(4) . .
O83 W17 O11 175.1(5) . .
O83 W17 O42 97.2(6) . .
O83 W17 O44 101.1(5) . .
O83 W17 O45 102.1(5) . .
O83 W17 O49 97.1(6) . .
O43 W18 O12 79.3(4) . .
O45 W18 O12 82.7(4) . .
O45 W18 O43 86.1(5) . .
O46 W18 O12 75.2(4) . .
O46 W18 O43 85.7(5) . .
O46 W18 O45 157.5(5) . .
O46 W18 O50 92.9(5) . .
O50 W18 O12 85.8(5) . .
O50 W18 O43 164.9(5) . .
O50 W18 O45 89.7(5) . .
O84 W18 O12 174.0(6) . .
O84 W18 O43 95.7(6) . .
O84 W18 O45 100.4(5) . .
O84 W18 O46 101.2(5) . .
O84 W18 O50 99.3(6) . .
K5A W19 K2 83.1(5) . 7_556
O15 W19 K2 76.9(3) . 7_556
O15 W19 K5A 132.5(5) . .
O15 W19 K5B 131.7(5) . .
O47 W19 K2 130.6(3) . 7_556
O47 W19 K5A 78.6(6) . .
O47 W19 K5B 99.2(6) . .
O47 W19 O15 82.7(5) . .
O47 W19 O51 81.3(5) . .
O47 W19 O54 160.2(5) . .
O51 W19 K2 130.4(3) . 7_556
O51 W19 K5A 145.9(6) . .
O51 W19 K5B 157.5(5) . .
O51 W19 O15 70.8(4) . .
O54 W19 K2 53.0(3) . 7_556
O54 W19 K5A 120.2(6) . .
O54 W19 K5B 99.1(6) . .
O54 W19 O15 79.7(4) . .
O54 W19 O51 84.5(5) . .
O85 W19 K2 109.1(4) . 7_556
O85 W19 K5A 57.4(6) . .
O85 W19 K5B 58.2(5) . .
O85 W19 O15 169.8(5) . .
O85 W19 O47 98.7(5) . .
O85 W19 O51 99.4(5) . .
O85 W19 O54 97.2(5) . .
O85 W19 O86 103.2(5) . .
O86 W19 K2 42.6(4) . 7_556
O86 W19 K5A 51.3(6) . .
O86 W19 K5B 45.0(5) . .
O86 W19 O15 86.8(5) . .
O86 W19 O47 92.4(5) . .
O86 W19 O51 157.2(5) . .
O86 W19 O54 95.3(5) . .
O16 W20 Li2 64.4(5) . .
O48 W20 Li2 72.6(6) . .
O48 W20 O16 85.3(4) . .
O48 W20 O53 81.7(5) . .
O48 W20 O55 160.5(5) . .
O53 W20 Li2 128.8(5) . .
O53 W20 O16 70.0(4) . .
O55 W20 Li2 108.8(6) . .
O55 W20 O16 78.3(5) . .
O55 W20 O53 82.8(5) . .
O87 W20 Li2 29.7(6) . .
O87 W20 O16 86.4(5) . .
O87 W20 O48 93.4(6) . .
O87 W20 O53 156.2(5) . .
O87 W20 O55 96.0(6) . .
O88 W20 Li2 127.9(6) . .
O88 W20 O16 167.6(5) . .
O88 W20 O48 98.8(6) . .
O88 W20 O53 98.8(5) . .
O88 W20 O55 95.3(6) . .
O88 W20 O87 105.0(5) . .
O15 W21 K4 110.4(3) . 5_566
O49 W21 K4 143.9(4) . 5_566
O49 W21 O15 86.9(4) . .
O49 W21 O51 92.3(5) . .
O49 W21 O52 90.7(5) . .
O49 W21 O56 166.8(4) . .
O51 W21 K4 122.2(4) . 5_566
O51 W21 O15 75.2(4) . .
O51 W21 O52 157.7(5) . .
O51 W21 O56 85.4(5) . .
O52 W21 K4 61.9(4) . 5_566
O52 W21 O15 82.9(4) . .
O52 W21 O56 86.7(5) . .
O56 W21 K4 43.5(3) . 5_566
O56 W21 O15 79.9(4) . .
O89 W21 K4 67.3(5) . 5_566
O89 W21 O15 174.3(6) . .
O89 W21 O49 97.9(6) . .
O89 W21 O51 101.4(5) . .
O89 W21 O52 100.1(5) . .
O89 W21 O56 95.4(6) . .
O16 W22 K4 112.8(3) . 5_566
O50 W22 K4 143.3(3) . 5_566
O50 W22 O16 83.3(5) . .
O50 W22 O57 165.5(5) . .
O52 W22 K4 62.9(4) . 5_566
O52 W22 O16 83.2(4) . .
O52 W22 O50 88.0(5) . .
O52 W22 O57 88.2(5) . .
O53 W22 K4 125.3(4) . 5_566
O53 W22 O16 75.6(4) . .
O53 W22 O50 90.0(5) . .
O53 W22 O52 158.7(5) . .
O53 W22 O57 88.5(5) . .
O57 W22 K4 43.8(3) . 5_566
O57 W22 O16 82.4(5) . .
O90 W22 K4 68.4(5) . 5_566
O90 W22 O16 176.5(5) . .
O90 W22 O50 97.6(6) . .
O90 W22 O52 100.3(5) . .
O90 W22 O53 101.0(6) . .
O90 W22 O57 96.9(6) . .
K2 W23 K4 144.52(11) 7_556 5_566
O13 W23 K2 51.2(3) . 7_556
O13 W23 K4 93.6(3) . 5_566
O54 W23 K2 56.9(3) . 7_556
O54 W23 K4 133.7(4) . 5_566
O54 W23 O13 83.8(4) . .
O54 W23 O58 156.1(5) . .
O54 W23 O61 85.8(5) . 7_556
O56 W23 K2 122.0(4) . 7_556
O56 W23 K4 45.7(4) . 5_566
O56 W23 O13 83.6(4) . .
O56 W23 O54 88.2(5) . .
O56 W23 O58 90.9(5) . .
O56 W23 O61 164.1(5) . 7_556
O58 W23 K2 104.5(3) . 7_556
O58 W23 K4 52.2(4) . 5_566
O58 W23 O13 72.3(5) . .
O58 W23 O61 88.7(5) . 7_556
O61 W23 K2 43.3(4) 7_556 7_556
O61 W23 K4 139.7(4) 7_556 5_566
O61 W23 O13 81.2(4) 7_556 .
O91 W23 K2 130.4(5) . 7_556
O91 W23 K4 83.6(5) . 5_566
O91 W23 O13 172.3(5) . .
O91 W23 O54 103.3(6) . .
O91 W23 O56 99.5(6) . .
O91 W23 O58 100.4(6) . .
O91 W23 O61 96.2(6) . 7_556
O13 W24 K4 91.1(3) . 5_566
O55 W24 K4 131.0(4) . 5_566
O55 W24 O13 85.3(5) . .
O55 W24 O57 88.7(5) . .
O55 W24 O58 158.4(6) . .
O55 W24 O59 89.9(6) . 7_556
O57 W24 K4 42.5(4) . 5_566
O57 W24 O13 83.0(5) . .
O58 W24 K4 48.7(4) . 5_566
O58 W24 O13 73.3(5) . .
O58 W24 O57 85.9(5) . .
O59 W24 K4 138.3(4) 7_556 5_566
O59 W24 O13 84.2(5) 7_556 .
O59 W24 O57 167.2(5) 7_556 .
O59 W24 O58 90.7(5) 7_556 .
O92 W24 K4 83.3(4) . 5_566
O92 W24 O13 172.7(5) . .
O92 W24 O55 101.9(6) . .
O92 W24 O57 95.9(5) . .
O92 W24 O58 99.4(6) . .
O92 W24 O59 96.8(6) . 7_556
W26 W25 K5A 123.9(5) . .
W26 W25 Na1 74.20(19) . .
Na1 W25 K5A 109.4(6) . .
O93 W25 W26 41.2(3) . .
O93 W25 K5A 121.4(6) . .
O93 W25 Na1 112.1(4) . .
O93 W25 O94 73.3(4) . .
O93 W25 O95 71.4(4) . .
O94 W25 W26 33.4(3) . .
O94 W25 K5A 122.9(6) . .
O94 W25 Na1 40.9(4) . .
O94 W25 O95 77.3(4) . .
O95 W25 W26 78.3(3) . .
O95 W25 K5A 157.4(6) . .
O95 W25 Na1 78.6(4) . .
O96 W25 W26 81.3(3) . .
O96 W25 K5A 42.6(6) . .
O96 W25 Na1 98.3(5) . .
O96 W25 O93 91.5(5) . .
O96 W25 O94 87.2(5) . .
O96 W25 O95 159.5(4) . .
O96 W25 O97 105.2(6) . .
O96 W25 O98 103.7(6) . .
O97 W25 W26 117.6(4) . .
O97 W25 K5A 85.7(6) . .
O97 W25 Na1 43.4(4) . .
O97 W25 O93 151.3(5) . .
O97 W25 O94 84.3(5) . .
O97 W25 O95 86.6(5) . .
O97 W25 O98 102.9(5) . .
O98 W25 W26 136.5(3) . .
O98 W25 K5A 71.6(6) . .
O98 W25 Na1 144.2(4) . .
O98 W25 O93 95.3(5) . .
O98 W25 O94 164.6(4) . .
O98 W25 O95 89.5(5) . .
W25 W26 K1 108.22(6) . .
O93 W26 W25 89.7(3) 7_556 .
O93 W26 W25 39.6(3) . .
O93 W26 K1 147.7(3) . .
O93 W26 K1 117.3(3) 7_556 .
O93 W26 O93 73.7(4) 7_556 .
O94 W26 W25 40.0(4) . .
O94 W26 K1 71.3(4) . .
O94 W26 O93 78.1(5) . .
O94 W26 O93 93.2(4) . 7_556
O94 W26 O95 159.0(5) . 7_556
O95 W26 W25 122.5(3) 7_556 .
O95 W26 K1 128.7(3) 7_556 .
O95 W26 O93 72.6(4) 7_556 7_556
O95 W26 O93 83.0(4) 7_556 .
O99 W26 W25 90.0(3) . .
O99 W26 K1 82.5(4) . .
O99 W26 O93 159.2(5) . 7_556
O99 W26 O93 93.1(5) . .
O99 W26 O94 99.9(5) . .
O99 W26 O95 90.1(5) . 7_556
O100 W26 W25 139.8(4) . .
O100 W26 K1 38.7(3) . .
O100 W26 O93 90.8(5) . 7_556
O100 W26 O93 164.1(5) . .
O100 W26 O94 99.8(5) . .
O100 W26 O95 95.8(5) . 7_556
O100 W26 O99 102.7(5) . .
Li1 P1 K2 76.6(7) . .
O1 P1 K2 57.8(5) . .
O1 P1 Li1 134.3(8) . .
O1 P1 O2 108.1(7) . .
O2 P1 K2 150.5(4) . .
O2 P1 Li1 113.5(8) . .
O3 P1 K2 100.1(5) . .
O3 P1 Li1 74.1(8) . .
O3 P1 O1 109.4(6) . .
O3 P1 O2 109.2(6) . .
O4 P1 K2 58.2(5) . .
O4 P1 Li1 37.4(7) . .
O4 P1 O1 108.7(6) . .
O4 P1 O2 112.2(7) . .
O4 P1 O3 109.2(7) . .
Li1 P2 K1 75.8(7) . .
O5 P2 K1 58.0(5) . .
O5 P2 Li1 133.8(9) . .
O6 P2 K1 150.5(5) . .
O6 P2 Li1 113.8(8) . .
O6 P2 O5 107.4(7) . .
O7 P2 K1 97.4(5) . .
O7 P2 Li1 75.0(8) . .
O7 P2 O5 108.2(6) . .
O7 P2 O6 111.9(7) . .
O7 P2 O8 109.4(7) . .
O8 P2 K1 58.7(4) . .
O8 P2 Li1 36.9(8) . .
O8 P2 O5 108.5(7) . .
O8 P2 O6 111.3(6) . .
O9 P3 K1 60.0(4) . .
O10 P3 K1 57.4(5) . .
O10 P3 O9 111.7(7) . .
O10 P3 O11 110.0(6) . .
O10 P3 O12 109.3(7) . .
O11 P3 K1 147.3(5) . .
O11 P3 O9 107.5(6) . .
O12 P3 K1 101.0(5) . .
O12 P3 O9 106.7(7) . .
O12 P3 O11 111.6(6) . .
O13 P4 K2 58.2(5) . 7_556
O14 P4 K2 56.2(5) . 7_556
O14 P4 O13 109.8(7) . .
O14 P4 O15 109.3(6) . .
O14 P4 O16 109.4(6) . .
O15 P4 K2 103.6(5) . 7_556
O15 P4 O13 107.4(6) . .
O15 P4 O16 112.7(6) . .
O16 P4 K2 143.7(4) . 7_556
O16 P4 O13 108.2(7) . .
K2 Mn1 K5A 83.8(5) 7_556 .
K2 Mn1 K5B 64.1(4) 7_556 .
Li2 Mn1 K2 86.0(6) . 7_556
Li2 Mn1 K5A 168.5(8) . .
Li2 Mn1 K5B 148.6(7) . .
O10 Mn1 K2 129.4(3) . 7_556
O10 Mn1 K5A 143.9(6) . .
O10 Mn1 K5B 163.5(5) . .
O10 Mn1 Li2 47.6(6) . .
O14 Mn1 K2 50.0(3) . 7_556
O14 Mn1 K5A 127.6(6) . .
O14 Mn1 K5B 110.9(5) . .
O14 Mn1 Li2 46.1(6) . .
O14 Mn1 O10 80.0(4) . .
O14 Mn1 O99 74.1(4) . .
O80 Mn1 K2 140.8(3) . 7_556
O80 Mn1 K5A 64.9(6) . .
O80 Mn1 K5B 84.6(5) . .
O80 Mn1 Li2 126.6(6) . .
O80 Mn1 O10 79.0(4) . .
O80 Mn1 O14 136.1(4) . .
O80 Mn1 O86 91.3(4) . .
O80 Mn1 O96 84.2(4) . .
O80 Mn1 O99 136.0(5) . .
O86 Mn1 K2 49.7(3) . 7_556
O86 Mn1 K5A 50.4(6) . .
O86 Mn1 K5B 40.6(5) . .
O86 Mn1 Li2 124.6(6) . .
O86 Mn1 O10 136.8(4) . .
O86 Mn1 O14 78.5(4) . .
O86 Mn1 O96 88.0(5) . .
O86 Mn1 O99 130.8(5) . .
O96 Mn1 K2 90.5(4) . 7_556
O96 Mn1 K5A 45.9(5) . .
O96 Mn1 K5B 47.6(5) . .
O96 Mn1 Li2 129.1(6) . .
O96 Mn1 O10 131.7(5) . .
O96 Mn1 O14 137.0(5) . .
O96 Mn1 O99 85.1(4) . .
O99 Mn1 K2 81.7(4) . 7_556
O99 Mn1 K5A 128.5(6) . .
O99 Mn1 K5B 117.4(5) . .
O99 Mn1 Li2 44.1(6) . .
O99 Mn1 O10 76.9(4) . .
O70 Mn2 Na1 38.3(4) . .
O70 Mn2 O101 173.6(5) . .
O70 Mn2 O103 88.9(5) . .
O70 Mn2 O104 87.4(5) . .
O97 Mn2 Na1 43.8(4) . .
O97 Mn2 O70 81.7(5) . .
O97 Mn2 O101 96.7(5) . .
O97 Mn2 O102 86.1(5) . .
O97 Mn2 O103 99.1(5) . .
O97 Mn2 O104 167.3(6) . .
O101 Mn2 Na1 140.5(4) . .
O102 Mn2 Na1 89.0(4) . .
O102 Mn2 O70 98.1(6) . .
O102 Mn2 O101 87.9(7) . .
O102 Mn2 O103 171.8(6) . .
O102 Mn2 O104 89.1(7) . .
O103 Mn2 Na1 99.2(4) . .
O103 Mn2 O101 85.2(6) . .
O104 Mn2 Na1 124.5(5) . .
O104 Mn2 O101 94.8(5) . .
O104 Mn2 O103 87.1(6) . .
K1 Mn3 K6 118.23(15) . 7_556
Cl1 Mn3 K1 135.7(3) . .
Cl1 Mn3 K6 77.7(3) . 7_556
O71 Mn3 K1 45.8(3) . .
O71 Mn3 K6 135.7(4) . 7_556
O71 Mn3 Cl1 92.8(4) . .
O71 Mn3 O98 171.4(5) . 7_556
O71 Mn3 O100 89.5(5) . .
O71 Mn3 O105 90.5(5) . 7_556
O71 Mn3 O106 85.8(5) . .
O98 Mn3 K1 133.6(3) 7_556 .
O98 Mn3 K6 52.9(3) 7_556 7_556
O98 Mn3 Cl1 89.8(4) 7_556 .
O98 Mn3 O100 88.4(4) 7_556 .
O98 Mn3 O105 97.6(5) 7_556 7_556
O98 Mn3 O106 85.6(5) 7_556 .
O100 Mn3 K1 45.6(3) . .
O100 Mn3 K6 98.7(3) . 7_556
O100 Mn3 Cl1 176.4(4) . .
O100 Mn3 O105 84.7(5) . 7_556
O100 Mn3 O106 81.0(4) . .
O105 Mn3 K1 76.0(3) 7_556 .
O105 Mn3 K6 47.7(4) 7_556 7_556
O105 Mn3 Cl1 92.4(4) 7_556 .
O105 Mn3 O106 165.2(4) 7_556 .
O106 Mn3 K1 91.3(3) . .
O106 Mn3 K6 138.4(4) . 7_556
O106 Mn3 Cl1 102.0(4) . .
O64 Mn4 K3 125.7(4) 6_556 5_556
O64 Mn4 O76 91.3(5) 6_556 .
O64 Mn4 O78 174.6(5) 6_556 .
O64 Mn4 O107 89.0(5) 6_556 .
O64 Mn4 O108 103.5(5) 6_556 .
O64 Mn4 O109 90.4(5) 6_556 .
O76 Mn4 K3 113.1(3) . 5_556
O76 Mn4 O78 84.0(5) . .
O76 Mn4 O107 84.3(5) . .
O76 Mn4 O109 98.6(6) . .
O78 Mn4 K3 59.0(4) . 5_556
O78 Mn4 O107 93.1(5) . .
O78 Mn4 O109 87.7(5) . .
O107 Mn4 K3 49.5(4) . 5_556
O107 Mn4 O109 177.1(6) . .
O108 Mn4 K3 53.9(4) . 5_556
O108 Mn4 O76 164.4(5) . .
O108 Mn4 O78 81.4(5) . .
O108 Mn4 O107 90.9(6) . .
O108 Mn4 O109 86.5(6) . .
O109 Mn4 K3 129.1(4) . 5_556
O60 Mn5A O113 94.6(8) 6_556 .
O72 Mn5A O60 88.7(6) . 6_556
O72 Mn5A O92 173.6(8) . 4_546
O72 Mn5A O112 96.2(7) . .
O72 Mn5A O113 92.1(6) . .
O92 Mn5A O60 88.5(5) 4_546 6_556
O92 Mn5A O112 87.2(8) 4_546 .
O92 Mn5A O113 93.9(7) 4_546 .
O111 Mn5A O60 89.0(6) . 6_556
O111 Mn5A O72 87.8(6) . .
O111 Mn5A O92 86.4(6) . 4_546
O111 Mn5A O112 97.0(8) . .
O111 Mn5A O113 176.4(9) . .
O112 Mn5A O60 172.4(8) . 6_556
O112 Mn5A O113 79.4(10) . .
O5 K1 P3 111.3(2) . .
O5 K1 O8 43.9(3) . .
O8 K1 P3 151.1(2) . .
O9 K1 P3 26.6(2) . .
O9 K1 O5 87.4(3) . .
O9 K1 O8 130.9(3) . .
O9 K1 O33 108.8(3) . .
O9 K1 O41 54.5(3) . .
O10 K1 P3 25.0(2) . .
O10 K1 O5 123.3(3) . .
O10 K1 O8 144.9(3) . .
O10 K1 O9 49.9(3) . .
O10 K1 O33 158.1(3) . .
O10 K1 O41 78.9(3) . .
O33 K1 P3 133.1(3) . .
O33 K1 O5 50.3(3) . .
O33 K1 O8 49.6(3) . .
O38 K1 P3 81.6(3) . .
O38 K1 O5 55.2(3) . .
O38 K1 O8 89.8(4) . .
O38 K1 O9 56.9(3) . .
O38 K1 O10 106.3(3) . .
O38 K1 O33 52.0(3) . .
O38 K1 O41 52.3(4) . .
O38 K1 O71 102.7(4) . .
O38 K1 O81 107.2(4) . .
O38 K1 O100 165.9(4) . .
O38 K1 O114 95.9(4) . .
O41 K1 P3 59.3(2) . .
O41 K1 O5 107.4(3) . .
O41 K1 O8 133.2(3) . .
O41 K1 O33 83.7(3) . .
O71 K1 P3 157.9(3) . .
O71 K1 O5 88.1(3) . .
O71 K1 O8 51.0(3) . .
O71 K1 O9 157.1(4) . .
O71 K1 O10 145.8(4) . .
O71 K1 O33 52.6(3) . .
O71 K1 O41 106.0(3) . .
O71 K1 O81 95.7(3) . .
O81 K1 P3 62.6(2) . .
O81 K1 O5 162.4(4) . .
O81 K1 O8 145.8(3) . .
O81 K1 O9 82.4(3) . .
O81 K1 O10 58.8(3) . .
O81 K1 O33 120.1(3) . .
O81 K1 O41 55.0(3) . .
O100 K1 P3 107.6(3) . .
O100 K1 O5 127.2(3) . .
O100 K1 O8 86.7(3) . .
O100 K1 O9 133.8(4) . .
O100 K1 O10 83.9(3) . .
O100 K1 O33 116.9(3) . .
O100 K1 O41 122.8(4) . .
O100 K1 O71 64.8(4) . .
O100 K1 O81 69.5(3) . .
O114 K1 P3 73.0(3) . .
O114 K1 O5 63.3(4) . .
O114 K1 O8 80.5(3) . .
O114 K1 O9 69.7(3) . .
O114 K1 O10 67.3(4) . .
O114 K1 O33 113.4(4) . .
O114 K1 O41 124.1(3) . .
O114 K1 O71 127.2(4) . .
O114 K1 O81 125.2(4) . .
O114 K1 O100 97.0(4) . .
P4 K2 P1 133.77(16) 7_556 .
O1 K2 P1 25.2(2) . .
O1 K2 P4 115.8(3) . 7_556
O1 K2 O4 47.5(3) . .
O1 K2 O54 112.3(3) . 7_556
O4 K2 P1 24.5(2) . .
O4 K2 P4 156.0(2) . 7_556
O4 K2 O54 137.3(3) . 7_556
O13 K2 P1 114.4(3) 7_556 .
O13 K2 P4 27.1(3) 7_556 7_556
O13 K2 O1 91.9(3) 7_556 .
O13 K2 O4 138.8(3) 7_556 .
O13 K2 O19 113.1(3) 7_556 .
O13 K2 O54 55.6(3) 7_556 7_556
O14 K2 P1 133.2(2) 7_556 .
O14 K2 P4 26.4(2) 7_556 7_556
O14 K2 O1 127.6(3) 7_556 .
O14 K2 O4 142.6(3) 7_556 .
O14 K2 O13 51.9(3) 7_556 7_556
O14 K2 O19 162.8(3) 7_556 .
O14 K2 O54 80.0(3) 7_556 7_556
O19 K2 P1 57.3(2) . .
O19 K2 P4 136.9(3) . 7_556
O19 K2 O1 54.2(3) . .
O19 K2 O4 53.5(3) . .
O19 K2 O54 84.0(3) . 7_556
O54 K2 P1 133.8(3) 7_556 .
O54 K2 P4 60.2(2) 7_556 7_556
O61 K2 P1 83.2(3) . .
O61 K2 P4 83.7(3) . 7_556
O61 K2 O1 60.2(3) . .
O61 K2 O4 97.1(4) . .
O61 K2 O13 59.0(4) . 7_556
O61 K2 O14 110.0(4) . 7_556
O61 K2 O19 54.2(3) . .
O61 K2 O54 52.1(3) . 7_556
O61 K2 O65 104.8(4) . .
O61 K2 O86 106.0(4) . 7_556
O65 K2 P1 78.1(3) . .
O65 K2 P4 148.1(3) . 7_556
O65 K2 O1 94.5(4) . .
O65 K2 O4 54.9(3) . .
O65 K2 O13 155.8(3) . 7_556
O65 K2 O14 134.7(4) . 7_556
O65 K2 O19 54.6(4) . .
O65 K2 O54 100.5(3) . 7_556
O65 K2 O86 86.1(4) . 7_556
O86 K2 P1 163.4(3) 7_556 .
O86 K2 P4 62.1(3) 7_556 7_556
O86 K2 O1 165.9(3) 7_556 .
O86 K2 O4 138.8(3) 7_556 .
O86 K2 O13 82.2(3) 7_556 7_556
O86 K2 O14 57.4(3) 7_556 7_556
O86 K2 O19 116.6(3) 7_556 .
O86 K2 O54 53.9(3) 7_556 7_556
O116 K2 P1 67.0(4) . .
O116 K2 P4 79.2(4) . 7_556
O116 K2 O1 72.6(4) . .
O116 K2 O4 78.8(4) . .
O116 K2 O13 82.5(5) . 7_556
O116 K2 O14 66.8(4) . 7_556
O116 K2 O19 123.8(4) . .
O116 K2 O54 137.4(5) . 7_556
O116 K2 O61 115.1(5) . .
O116 K2 O65 121.7(5) . .
O116 K2 O86 118.9(5) . 7_556
O69 K3 Mn4 75.9(3) 2 5_556
O69 K3 O77 90.5(4) 2 .
O69 K3 O78 111.6(4) 2 5_556
O69 K3 O107 63.3(4) 2 5_556
O69 K3 O108 65.0(4) 2 5_556
O69 K3 O117 162.5(6) 2 .
O75 K3 Mn4 160.5(4) . 5_556
O75 K3 O69 117.9(4) . 2
O75 K3 O77 65.2(4) . .
O75 K3 O78 129.9(4) . 5_556
O75 K3 O107 134.6(5) . 5_556
O75 K3 O108 160.5(5) . 5_556
O75 K3 O117 65.7(4) . .
O77 K3 Mn4 103.0(3) . 5_556
O77 K3 O78 108.3(4) . 5_556
O77 K3 O108 134.0(5) . 5_556
O78 K3 Mn4 36.2(2) 5_556 5_556
O107 K3 Mn4 36.5(3) 5_556 5_556
O107 K3 O77 69.5(4) 5_556 .
O107 K3 O78 64.0(4) 5_556 5_556
O107 K3 O108 64.8(4) 5_556 5_556
O107 K3 O117 128.0(6) 5_556 .
O108 K3 Mn4 35.8(3) 5_556 5_556
O108 K3 O78 54.8(3) 5_556 5_556
O117 K3 Mn4 105.6(4) . 5_556
O117 K3 O77 105.9(5) . .
O117 K3 O78 69.6(5) . 5_556
O117 K3 O108 105.6(5) . 5_556
W21 K4 W24 79.76(11) 5_566 5_566
W22 K4 W21 55.91(10) 5_566 5_566
W22 K4 W24 54.66(8) 5_566 5_566
W23 K4 W21 55.63(9) 5_566 5_566
W23 K4 W22 79.92(11) 5_566 5_566
W23 K4 W24 49.86(8) 5_566 5_566
O56 K4 W21 28.2(3) 5_566 5_566
O56 K4 W22 67.7(3) 5_566 5_566
O56 K4 W23 27.6(2) 5_566 5_566
O56 K4 W24 64.1(2) 5_566 5_566
O56 K4 O58 53.2(3) 5_566 5_566
O56 K4 O91 116.6(4) 5_566 .
O56 K4 O119 97.5(6) 5_566 .
O56 K4 O126 131.5(7) 5_566 .
O57 K4 W21 67.8(3) 5_566 5_566
O57 K4 W22 27.9(3) 5_566 5_566
O57 K4 W23 64.3(3) 5_566 5_566
O57 K4 W24 27.0(3) 5_566 5_566
O57 K4 O56 65.1(3) 5_566 5_566
O57 K4 O58 51.8(4) 5_566 5_566
O57 K4 O91 123.3(4) 5_566 .
O57 K4 O119 97.7(6) 5_566 .
O57 K4 O126 71.4(8) 5_566 .
O58 K4 W21 78.3(3) 5_566 5_566
O58 K4 W22 76.9(3) 5_566 5_566
O58 K4 W23 29.0(2) 5_566 5_566
O58 K4 W24 27.5(2) 5_566 5_566
O62 K4 W21 124.9(4) 7_556 5_566
O62 K4 W22 131.0(4) 7_556 5_566
O62 K4 W23 146.1(3) 7_556 5_566
O62 K4 W24 154.7(4) 7_556 5_566
O62 K4 O56 140.4(4) 7_556 5_566
O62 K4 O57 149.5(4) 7_556 5_566
O62 K4 O58 149.7(5) 7_556 5_566
O62 K4 O91 66.9(4) 7_556 .
O62 K4 O118 79.8(4) 7_556 .
O62 K4 O119 67.4(6) 7_556 .
O62 K4 O126 87.9(7) 7_556 .
O91 K4 W21 140.9(3) . 5_566
O91 K4 W22 149.5(3) . 5_566
O91 K4 W23 93.2(3) . 5_566
O91 K4 W24 98.4(3) . 5_566
O91 K4 O58 82.8(4) . 5_566
O91 K4 O119 134.3(6) . .
O91 K4 O126 71.3(11) . .
O118 K4 W21 72.6(4) . 5_566
O118 K4 W22 128.4(4) . 5_566
O118 K4 W23 68.0(3) . 5_566
O118 K4 W24 117.1(4) . 5_566
O118 K4 O56 65.2(4) . 5_566
O118 K4 O57 129.6(5) . 5_566
O118 K4 O58 91.0(4) . 5_566
O118 K4 O91 73.9(5) . .
O118 K4 O119 96.2(6) . .
O118 K4 O126 145.2(12) . .
O119 K4 W21 69.4(5) . 5_566
O119 K4 W22 70.0(5) . 5_566
O119 K4 W23 125.0(5) . 5_566
O119 K4 W24 124.7(5) . 5_566
O119 K4 O58 142.8(6) . 5_566
O119 K4 O126 108.9(11) . .
O126 K4 W21 138.4(9) . 5_566
O126 K4 W22 83.8(10) . 5_566
O126 K4 W23 112.4(8) . 5_566
O126 K4 W24 67.4(6) . 5_566
O126 K4 O58 83.4(8) . 5_566
W19 K5A W25 108.0(7) . .
W19 K5A Mn1 53.9(4) . .
W19 K5A K5A 62.9(7) . 2
W25 K5A Mn1 55.2(4) . .
W25 K5A K5A 152.5(8) . 2
Mn1 K5A K5A 106.6(11) . 2
O85 K5A W19 25.8(3) . .
O85 K5A W19 89.5(8) 2 .
O85 K5A W25 158.1(11) 2 .
O85 K5A W25 132.9(9) . .
O85 K5A Mn1 79.7(7) . .
O85 K5A Mn1 143.4(10) 2 .
O85 K5A K5A 45.8(6) . 2
O85 K5A K5A 47.9(6) 2 2
O85 K5A O85 63.7(7) 2 .
O86 K5A W19 26.5(3) . .
O86 K5A W25 82.6(7) . .
O86 K5A Mn1 32.4(4) . .
O86 K5A K5A 88.9(10) . 2
O86 K5A O85 50.3(6) . .
O86 K5A O85 112.2(11) . 2
O96 K5A W19 84.6(8) . .
O96 K5A W25 23.5(4) . .
O96 K5A Mn1 32.0(4) . .
O96 K5A K5A 136.6(13) . 2
O96 K5A O85 109.7(10) . .
O96 K5A O85 166.8(14) . 2
O96 K5A O86 59.6(7) . .
O96 K5A O125 112.5(13) . .
O102 K5A W19 105.3(10) . .
O102 K5A W25 64.8(7) . .
O102 K5A Mn1 74.0(7) . .
O102 K5A K5A 91.7(7) . 2
O102 K5A O85 119.0(12) . .
O102 K5A O85 124.1(12) . 2
O102 K5A O86 101.3(10) . .
O102 K5A O96 69.0(8) . .
O102 K5A O125 178.5(15) . .
O124 K5A W19 153.6(14) . .
O124 K5A W25 85.2(9) . .
O124 K5A Mn1 138.9(11) . .
O124 K5A K5A 114.4(13) . 2
O124 K5A O85 73.6(9) . 2
O124 K5A O85 132.8(13) . .
O124 K5A O86 147.0(14) . .
O124 K5A O96 107.3(11) . .
O124 K5A O102 101.0(12) . .
O124 K5A O125 78.2(12) . .
O125 K5A W19 75.5(10) . .
O125 K5A W25 116.3(11) . .
O125 K5A Mn1 107.5(11) . .
O125 K5A K5A 87.5(8) . 2
O125 K5A O85 54.5(8) . 2
O125 K5A O85 61.2(9) . .
O125 K5A O86 79.9(11) . .
W19 K5B Mn1 54.2(4) . .
W19 K5B K2 58.8(4) . 7_556
Mn1 K5B K2 54.0(3) . 7_556
Cl1 K5B W19 162.8(9) 7_556 .
Cl1 K5B Mn1 124.9(7) 7_556 .
Cl1 K5B K2 105.7(7) 7_556 7_556
O65 K5B W19 94.8(8) 7_556 .
O65 K5B Mn1 89.1(7) 7_556 .
O65 K5B K2 40.6(4) 7_556 7_556
O65 K5B Cl1 68.2(6) 7_556 7_556
O65 K5B O85 126.8(10) 7_556 2
O65 K5B O85 105.4(9) 7_556 .
O65 K5B O96 91.9(8) 7_556 .
O85 K5B W19 26.8(3) . .
O85 K5B W19 88.6(6) 2 .
O85 K5B Mn1 132.2(8) 2 .
O85 K5B Mn1 79.6(6) . .
O85 K5B K2 134.4(8) 2 7_556
O85 K5B K2 79.0(6) . 7_556
O85 K5B Cl1 99.6(7) 2 7_556
O85 K5B Cl1 153.2(10) . 7_556
O85 K5B O85 62.4(6) . 2
O86 K5B W19 26.6(3) . .
O86 K5B Mn1 30.1(4) . .
O86 K5B K2 43.4(5) . 7_556
O86 K5B Cl1 144.8(9) . 7_556
O86 K5B O65 83.9(8) . 7_556
O86 K5B O85 114.5(9) . 2
O86 K5B O85 53.4(6) . .
O86 K5B O96 61.6(6) . .
O86 K5B O124 152.6(13) . .
O96 K5B W19 85.3(7) . .
O96 K5B Mn1 31.6(4) . .
O96 K5B K2 72.1(6) . 7_556
O96 K5B Cl1 97.3(7) . 7_556
O96 K5B O85 109.1(9) . .
O96 K5B O85 141.2(10) . 2
O124 K5B W19 147.1(10) . .
O124 K5B Mn1 127.2(10) . .
O124 K5B K2 153.4(9) . 7_556
O124 K5B Cl1 49.5(6) . 7_556
O124 K5B O65 117.6(11) . 7_556
O124 K5B O85 67.8(6) . 2
O124 K5B O85 127.3(10) . .
O124 K5B O96 98.7(10) . .
Mn3 K6 K7A 72.5(3) 7_556 7_556
O98 K6 Mn3 32.8(2) . 7_556
O98 K6 K7A 95.2(4) . 7_556
O101 K6 Mn3 104.2(4) . 7_556
O101 K6 K7A 101.0(5) . 7_556
O101 K6 O98 76.9(4) . .
O101 K6 O123 135.9(8) . .
O105 K6 Mn3 34.7(3) . 7_556
O105 K6 K7A 65.7(4) . 7_556
O105 K6 O98 65.8(4) . .
O105 K6 O101 138.1(5) . .
O105 K6 O123 85.0(8) . .
O120 K6 Mn3 85.9(4) . 7_556
O120 K6 K7A 145.9(5) . 7_556
O120 K6 O98 78.5(4) . .
O120 K6 O101 110.0(5) . .
O120 K6 O105 81.4(5) . .
O120 K6 O121 91.4(6) . .
O120 K6 O122 162.2(8) . .
O120 K6 O123 79.6(7) . .
O121 K6 Mn3 173.0(5) . 7_556
O121 K6 K7A 112.7(5) . 7_556
O121 K6 O98 140.3(5) . .
O121 K6 O101 70.6(5) . .
O121 K6 O105 151.1(6) . .
O121 K6 O122 78.0(9) . .
O121 K6 O123 66.1(9) . .
O122 K6 Mn3 106.2(8) . 7_556
O122 K6 K7A 36.2(8) . 7_556
O122 K6 O98 118.6(8) . .
O122 K6 O101 80.2(7) . .
O122 K6 O105 101.0(8) . .
O122 K6 O123 83.1(9) . .
O123 K6 Mn3 119.6(8) . 7_556
O123 K6 K7A 88.4(9) . 7_556
O123 K6 O98 145.7(6) . .
Cl1 K7A K6 59.8(4) . 7_556
O60 K7A K6 136.4(7) 6_556 7_556
O60 K7A Cl1 88.0(7) 6_556 .
O89 K7A K6 94.3(7) 8_556 7_556
O89 K7A Cl1 110.0(8) 8_556 .
O89 K7A O60 126.0(9) 8_556 6_556
O110 K7A K6 100.7(8) . 7_556
O110 K7A Cl1 47.8(6) . .
O110 K7A O60 40.4(6) . 6_556
O110 K7A O89 134.2(12) . 8_556
O110 K7A O122 133.5(13) . 7_556
O110 K7A O127 71.3(10) . .
O110 K7A O207 52.0(8) . .
O110 K7A O208 135.6(12) . .
O122 K7A K6 36.1(7) 7_556 7_556
O122 K7A Cl1 86.4(10) 7_556 .
O122 K7A O60 172.5(11) 7_556 6_556
O122 K7A O89 60.9(8) 7_556 8_556
O122 K7A O127 101.6(11) 7_556 .
O127 K7A K6 108.4(9) . 7_556
O127 K7A Cl1 67.0(8) . .
O127 K7A O60 80.8(9) . 6_556
O127 K7A O89 62.9(8) . 8_556
O207 K7A K6 79.2(7) . 7_556
O207 K7A Cl1 70.4(7) . .
O207 K7A O60 61.5(7) . 6_556
O207 K7A O89 172.3(12) . 8_556
O207 K7A O122 111.7(11) . 7_556
O207 K7A O127 123.0(12) . .
O208 K7A K6 115.0(9) . 7_556
O208 K7A Cl1 174.6(12) . .
O208 K7A O60 95.8(9) . 6_556
O208 K7A O89 70.6(8) . 8_556
O208 K7A O122 89.4(11) . 7_556
O208 K7A O127 117.2(11) . .
O208 K7A O207 108.2(10) . .
Mn3 Cl1 K5B 95.6(5) . 7_556
Mn3 Cl1 K7A 121.5(6) . .
K7A Cl1 K5B 132.5(6) . 7_556
P1 Li1 K1 149.4(11) . .
P1 Li1 K2 58.4(6) . .
P1 Li1 Na1 111.7(10) . .
P2 Li1 P1 87.9(10) . .
P2 Li1 K1 61.7(6) . .
P2 Li1 K2 146.2(12) . .
P2 Li1 Na1 67.1(7) . .
K2 Li1 K1 151.6(9) . .
Na1 Li1 K1 61.4(6) . .
Na1 Li1 K2 125.1(10) . .
O4 Li1 P1 27.0(6) . .
O4 Li1 P2 102.2(14) . .
O4 Li1 K1 150.5(15) . .
O4 Li1 K2 46.2(8) . .
O4 Li1 Na1 138.5(15) . .
O4 Li1 O106 100.6(14) . .
O8 Li1 P1 101.6(14) . .
O8 Li1 P2 27.4(6) . .
O8 Li1 K1 49.7(9) . .
O8 Li1 K2 148.0(15) . .
O8 Li1 Na1 84.1(11) . .
O8 Li1 O4 104.1(17) . .
O8 Li1 O106 116.0(17) . .
O106 Li1 P1 123.9(14) . .
O106 Li1 P2 141.3(16) . .
O106 Li1 K1 83.6(11) . .
O106 Li1 K2 68.2(9) . .
O106 Li1 Na1 112.2(15) . .
O115 Li1 P1 92.0(13) . .
O115 Li1 P2 95.3(12) . .
O115 Li1 K1 93.9(12) . .
O115 Li1 K2 89.2(12) . .
O115 Li1 Na1 36.0(7) . .
O115 Li1 O4 113.0(18) . .
O115 Li1 O8 118.0(16) . .
O115 Li1 O106 104.0(18) . .
W16 Li2 K1 64.3(5) . .
W20 Li2 W16 67.2(5) . .
W20 Li2 K1 130.9(8) . .
Mn1 Li2 W16 130.1(9) . .
Mn1 Li2 W20 133.6(9) . .
Mn1 Li2 K1 85.6(6) . .
O10 Li2 W16 82.0(9) . .
O10 Li2 W20 128.6(10) . .
O10 Li2 Mn1 48.8(6) . .
O10 Li2 K1 50.3(7) . .
O14 Li2 W16 129.5(10) . .
O14 Li2 W20 86.8(9) . .
O14 Li2 Mn1 47.9(6) . .
O14 Li2 K1 130.6(10) . .
O14 Li2 O10 82.3(9) . .
O81 Li2 W16 26.7(5) . .
O81 Li2 W20 85.0(9) . .
O81 Li2 Mn1 130.6(12) . .
O81 Li2 K1 47.2(7) . .
O81 Li2 O10 84.4(11) . .
O81 Li2 O14 154.9(14) . .
O87 Li2 W16 84.8(9) . .
O87 Li2 W20 26.8(6) . .
O87 Li2 Mn1 135.6(13) . .
O87 Li2 K1 138.6(11) . .
O87 Li2 O10 155.2(15) . .
O87 Li2 O14 90.0(12) . .
O87 Li2 O81 93.2(11) . .
O87 Li2 O99 120.8(14) . .
O99 Li2 W16 144.4(13) . .
O99 Li2 W20 145.0(13) . .
O99 Li2 Mn1 48.3(6) . .
O99 Li2 K1 80.8(9) . .
O99 Li2 O10 80.9(10) . .
O99 Li2 O14 78.5(10) . .
O99 Li2 O81 120.2(14) . .
W7 Na1 W25 135.5(4) . .
W7 Na1 Mn2 67.7(2) . .
W7 Na1 K1 112.7(3) . .
W7 Na1 Li1 98.8(7) . .
W25 Na1 Mn2 68.6(3) . .
W25 Na1 K1 107.1(3) . .
W25 Na1 Li1 112.4(7) . .
Mn2 Na1 K1 142.8(3) . .
Li1 Na1 Mn2 145.5(7) . .
Li1 Na1 K1 71.5(6) . .
O7 Na1 W7 42.5(3) . .
O7 Na1 W25 166.2(6) . .
O7 Na1 Mn2 109.9(5) . .
O7 Na1 K1 82.5(4) . .
O7 Na1 Li1 60.5(7) . .
O70 Na1 W7 29.7(4) . .
O70 Na1 W25 108.0(5) . .
O70 Na1 Mn2 39.4(4) . .
O70 Na1 K1 126.7(6) . .
O70 Na1 Li1 126.6(9) . .
O70 Na1 O7 72.1(6) . .
O70 Na1 O94 145.9(8) . .
O70 Na1 O97 77.4(6) . .
O94 Na1 W7 175.6(6) . .
O94 Na1 W25 40.8(4) . .
O94 Na1 Mn2 108.1(6) . .
O94 Na1 K1 69.5(4) . .
O94 Na1 Li1 85.6(8) . .
O94 Na1 O7 141.8(7) . .
O94 Na1 O97 72.6(6) . .
O97 Na1 W7 103.8(5) . .
O97 Na1 W25 31.7(3) . .
O97 Na1 Mn2 38.4(3) . .
O97 Na1 K1 134.9(6) . .
O97 Na1 Li1 128.6(8) . .
O97 Na1 O7 141.9(7) . .
O114 Na1 W7 92.3(5) . .
O114 Na1 W25 104.4(6) . .
O114 Na1 Mn2 101.6(5) . .
O114 Na1 K1 42.2(4) . .
O114 Na1 Li1 110.9(8) . .
O114 Na1 O7 89.3(7) . .
O114 Na1 O70 90.5(6) . .
O114 Na1 O94 87.0(6) . .
O114 Na1 O97 113.5(7) . .
O114 Na1 O115 142.2(7) . .
O115 Na1 W7 101.1(6) . .
O115 Na1 W25 90.5(5) . .
O115 Na1 Mn2 116.3(6) . .
O115 Na1 K1 100.4(5) . .
O115 Na1 Li1 32.4(7) . .
O115 Na1 O7 77.8(6) . .
O115 Na1 O70 118.0(7) . .
O115 Na1 O94 82.1(6) . .
O115 Na1 O97 97.5(7) . .
O72 Mn5B O113 91.0(8) . .
W1 O1 W2 93.5(4) . .
W1 O1 K2 126.4(5) . .
W2 O1 K2 85.3(3) . .
P1 O1 W1 125.1(6) . .
P1 O1 W2 125.1(6) . .
P1 O1 K2 97.0(5) . .
W5 O2 W6 95.8(5) . .
P1 O2 W5 125.1(6) . .
P1 O2 W6 125.2(5) . .
P1 O3 W3 135.0(8) . .
W4 O4 K2 85.2(3) . .
P1 O4 W4 129.9(7) . .
P1 O4 K2 97.3(5) . .
P1 O4 Li1 115.6(11) . .
Li1 O4 W4 111.6(10) . .
Li1 O4 K2 105.6(11) . .
W11 O5 K1 125.3(4) . .
W12 O5 W11 93.6(4) . .
W12 O5 K1 85.5(4) . .
P2 O5 W11 124.0(7) . .
P2 O5 W12 125.8(6) . .
P2 O5 K1 98.7(6) . .
W10 O6 W9 94.8(5) . .
P2 O6 W9 126.5(6) . .
P2 O6 W10 127.1(6) . .
W7 O7 Na1 90.9(5) . .
P2 O7 W7 133.5(7) . .
P2 O7 Na1 125.6(8) . .
W8 O8 K1 84.4(3) . .
P2 O8 W8 131.2(7) . .
P2 O8 K1 98.5(5) . .
P2 O8 Li1 115.7(11) . .
Li1 O8 W8 110.8(10) . .
Li1 O8 K1 103.4(11) . .
W13 O9 K1 127.1(5) . .
W14 O9 W13 92.5(4) . .
W14 O9 K1 88.8(3) . .
P3 O9 W13 125.9(5) . .
P3 O9 W14 126.5(6) . .
P3 O9 K1 93.4(5) . .
P3 O10 Mn1 128.6(6) . .
P3 O10 K1 97.5(6) . .
P3 O10 Li2 120.4(10) . .
Mn1 O10 K1 126.8(5) . .
Li2 O10 Mn1 83.6(8) . .
Li2 O10 K1 95.6(8) . .
W15 O11 W17 93.7(3) . .
P3 O11 W15 125.3(6) . .
P3 O11 W17 127.1(6) . .
W18 O12 W16 93.2(4) . .
P3 O12 W16 124.7(6) . .
P3 O12 W18 129.6(6) . .
W23 O13 K2 90.5(4) . 7_556
W24 O13 W23 92.6(4) . .
W24 O13 K2 124.2(5) . 7_556
P4 O13 W23 125.6(6) . .
P4 O13 W24 126.3(7) . .
P4 O13 K2 94.7(5) . 7_556
P4 O14 Mn1 130.4(6) . .
P4 O14 K2 97.4(6) . 7_556
P4 O14 Li2 117.8(9) . .
Mn1 O14 K2 94.3(4) . 7_556
Li2 O14 Mn1 86.0(8) . .
Li2 O14 K2 132.9(8) . 7_556
W21 O15 W19 94.5(3) . .
P4 O15 W19 123.5(6) . .
P4 O15 W21 129.3(6) . .
W22 O16 W20 93.8(4) . .
P4 O16 W20 125.4(6) . .
P4 O16 W22 125.9(6) . .
W2 O17 W1 120.1(6) . .
W1 O18 W3 151.1(8) . .
W2 O19 W4 155.2(6) . .
W2 O19 K2 94.8(5) . .
W4 O19 K2 92.0(4) . .
W1 O20 W5 144.7(8) . .
W6 O21 W2 147.6(7) . .
W5 O22 W3 153.8(6) . .
W5 O23 W6 121.8(8) . .
W6 O24 W4 151.2(8) . .
W3 O25 W7 173.4(7) . .
W8 O26 W4 170.4(7) . .
W5 O27 W9 159.1(7) . .
W10 O28 W6 159.1(7) . .
W9 O29 W7 153.6(7) . .
W9 O30 W10 121.9(7) . .
W10 O31 W8 153.6(7) . .
W11 O32 W7 150.2(6) . .
W8 O33 K1 93.3(4) . .
W12 O33 W8 153.1(7) . .
W12 O33 K1 96.0(4) . .
W11 O34 W9 147.0(7) . .
W12 O35 W10 146.1(7) . .
W11 O36 W12 120.3(6) . .
W13 O37 W11 141.1(6) . .
W12 O38 K1 111.0(5) . .
W14 O38 W12 140.6(7) . .
W14 O38 K1 107.6(6) . .
W14 O39 W13 121.8(7) . .
W13 O40 W15 147.8(7) . .
W14 O41 W16 146.2(7) . .
W14 O41 K1 95.6(5) . .
W16 O41 K1 98.2(5) . .
W17 O42 W13 143.1(7) . .
W14 O43 W18 143.0(6) . .
W17 O44 W15 120.3(5) . .
W17 O45 W18 160.6(7) . .
W18 O46 W16 121.6(6) . .
W19 O47 W15 154.4(6) . .
W16 O48 W20 148.9(7) . .
W21 O49 W17 167.7(6) . .
W18 O50 W22 170.0(7) . .
W21 O51 W19 119.4(5) . .
W22 O52 W21 160.6(7) . .
W22 O53 W20 120.3(6) . .
W19 O54 K2 97.9(4) . 7_556
W23 O54 W19 146.6(7) . .
W23 O54 K2 92.7(4) . 7_556
W24 O55 W20 149.3(7) . .
W21 O56 K4 108.3(5) . 5_566
W23 O56 W21 144.0(7) . .
W23 O56 K4 106.7(5) . 5_566
W22 O57 K4 108.3(5) . 5_566
W24 O57 W22 140.1(6) . .
W24 O57 K4 110.5(6) . 5_566
W23 O58 W24 121.6(7) . .
W23 O58 K4 98.8(4) . 5_566
W24 O58 K4 103.7(5) . 5_566
W24 O59 W1 145.2(8) 7_556 .
W1 O60 Mn5A 129.5(8) . 6
W1 O60 K7A 110.9(8) . 6
Mn5A O60 K7A 118.0(7) 6 6
W2 O61 K2 105.6(5) . .
W23 O61 W2 146.1(7) 7_556 .
W23 O61 K2 107.6(6) 7_556 .
W2 O62 K4 139.8(6) . 7_556
W3 O64 Mn4 137.0(7) . 6
W4 O65 K2 108.6(5) . .
W4 O65 K5B 144.6(8) . 7_556
K2 O65 K5B 95.8(7) . 7_556
W7 O69 K3 155.2(7) . 2
W7 O70 Mn2 138.2(6) . .
W7 O70 Na1 114.0(6) . .
Na1 O70 Mn2 102.3(6) . .
W8 O71 Mn3 142.2(6) . .
W8 O71 K1 112.2(5) . .
Mn3 O71 K1 101.6(5) . .
W8 O72 Mn5A 139.7(7) . .
W8 O72 Mn5B 116.8(7) . .
W11 O75 K3 161.0(7) . .
W12 O76 Mn4 138.3(8) . .
W13 O77 K3 154.9(6) . .
W14 O78 Mn4 135.5(7) . .
W14 O78 K3 139.7(6) . 5_556
Mn4 O78 K3 84.7(4) . 5_556
W15 O80 Mn1 128.8(6) . .
W16 O81 K1 110.8(6) . .
W16 O81 Li2 120.3(9) . .
Li2 O81 K1 100.4(8) . .
W19 O85 K5A 123.8(8) . 2
W19 O85 K5A 96.8(7) . .
W19 O85 K5B 95.0(6) . .
W19 O85 K5B 139.4(7) . 2
K5A O85 K5A 86.3(11) 2 .
K5A O85 K5B 24.5(7) 2 2
K5A O85 K5B 101.0(8) . 2
W19 O86 Mn1 130.6(6) . .
W19 O86 K2 112.6(5) . 7_556
W19 O86 K5A 102.2(7) . .
W19 O86 K5B 108.4(7) . .
Mn1 O86 K2 95.1(4) . 7_556
Mn1 O86 K5A 97.3(7) . .
Mn1 O86 K5B 109.4(7) . .
K2 O86 K5A 120.1(8) 7_556 .
W20 O87 Li2 123.5(10) . .
W21 O89 K7A 144.0(8) . 8_455
W23 O91 K4 140.4(6) . .
W24 O92 Mn5A 131.5(7) . 4_556
W25 O93 W26 106.4(4) . 7_556
W25 O93 W26 99.2(5) . .
W26 O93 W26 106.3(4) 7_556 .
W25 O94 Na1 98.3(6) . .
W26 O94 W25 106.6(6) . .
W26 O94 Na1 154.7(8) . .
W26 O95 W25 104.7(5) 7_556 .
W25 O96 Mn1 142.3(6) . .
W25 O96 K5A 113.9(8) . .
W25 O96 K5B 116.3(7) . .
Mn1 O96 K5A 102.1(8) . .
Mn1 O96 K5B 100.9(7) . .
W25 O97 Mn2 148.4(7) . .
W25 O97 Na1 104.8(6) . .
Mn2 O97 Na1 97.9(6) . .
W25 O98 Mn3 135.9(6) . 7_556
W25 O98 K6 119.5(5) . .
Mn3 O98 K6 94.4(4) 7_556 .
W26 O99 Mn1 128.7(6) . .
W26 O99 Li2 126.9(10) . .
Li2 O99 Mn1 87.6(8) . .
W26 O100 Mn3 138.7(6) . .
W26 O100 K1 118.0(4) . .
Mn3 O100 K1 100.9(5) . .
Mn2 O101 K6 107.6(5) . .
Mn2 O102 K5A 119.1(10) . .
Mn3 O105 K6 97.5(5) 7_556 .
Li1 O106 Mn3 122.7(11) . .
Mn4 O107 K3 94.0(6) . 5_556
Mn4 O108 K3 90.3(5) . 5_556
Na1 O114 K1 107.8(5) . .
Li1 O115 Na1 111.6(12) . .
K6 O122 K7A 107.6(13) . 7_556

loop_
_geom_bond_atom_site_label_1
_geom_bond_atom_site_label_2
_geom_bond_distance
_geom_bond_site_symmetry_2
W1 O1 2.233(11) .
W1 O17 1.938(12) .
W1 O18 1.867(13) .
W1 O20 1.913(13) .
W1 O59 1.992(14) .
W1 O60 1.732(12) .
W2 K2 3.733(5) .
W2 O1 2.359(10) .
W2 O17 1.925(12) .
W2 O19 1.880(12) .
W2 O21 1.938(13) .
W2 O61 1.944(13) .
W2 O62 1.724(11) .
W3 O3 2.156(11) .
W3 O18 1.971(13) .
W3 O22 2.054(14) .
W3 O25 1.877(12) .
W3 O63 1.751(13) .
W3 O64 1.772(12) .
W4 K2 3.691(5) .
W4 O4 2.271(9) .
W4 O19 1.940(12) .
W4 O24 2.067(14) .
W4 O26 1.903(12) .
W4 O65 1.767(14) .
W4 O66 1.712(11) .
W5 O2 2.265(12) .
W5 O20 1.981(13) .
W5 O22 1.814(13) .
W5 O23 1.929(14) .
W5 O27 1.913(13) .
W5 O67 1.723(14) .
W6 O2 2.277(11) .
W6 O21 1.912(12) .
W6 O23 1.931(12) .
W6 O24 1.822(14) .
W6 O28 1.924(12) .
W6 O68 1.713(14) .
W7 Na1 3.260(12) .
W7 O7 2.204(11) .
W7 O25 1.912(13) .
W7 O29 2.013(14) .
W7 O32 1.952(12) .
W7 O69 1.718(10) .
W7 O70 1.767(12) .
W8 K1 3.833(4) .
W8 O8 2.240(9) .
W8 O26 1.893(12) .
W8 O31 2.028(14) .
W8 O33 1.938(12) .
W8 O71 1.765(13) .
W8 O72 1.720(11) .
W9 O6 2.284(11) .
W9 O27 1.923(13) .
W9 O29 1.855(14) .
W9 O30 1.894(12) .
W9 O34 1.959(13) .
W9 O73 1.719(13) .
W10 O6 2.278(11) .
W10 O28 1.879(13) .
W10 O30 1.946(12) .
W10 O31 1.842(13) .
W10 O35 1.988(13) .
W10 O74 1.714(14) .
W11 O5 2.294(11) .
W11 O32 1.885(12) .
W11 O34 1.924(13) .
W11 O36 1.904(12) .
W11 O37 1.957(13) .
W11 O75 1.721(11) .
W12 K1 3.873(5) .
W12 O5 2.282(12) .
W12 O33 1.878(11) .
W12 O35 1.887(13) .
W12 O36 1.941(11) .
W12 O38 1.946(13) .
W12 O76 1.748(12) .
W13 O9 2.345(10) .
W13 O37 1.922(13) .
W13 O39 1.909(13) .
W13 O40 1.860(13) .
W13 O42 1.959(13) .
W13 O77 1.697(11) .
W14 K1 3.774(4) .
W14 O9 2.266(11) .
W14 O38 1.914(12) .
W14 O39 1.903(11) .
W14 O41 1.907(12) .
W14 O43 1.888(13) .
W14 O78 1.723(13) .
W15 O11 2.303(10) .
W15 O40 1.976(14) .
W15 O44 2.025(13) .
W15 O47 1.892(13) .
W15 O79 1.691(11) .
W15 O80 1.789(10) .
W16 K1 3.879(5) .
W16 Li2 3.36(3) .
W16 O12 2.391(10) .
W16 O41 1.964(13) .
W16 O46 2.034(12) .
W16 O48 1.866(15) .
W16 O81 1.747(12) .
W16 O82 1.737(12) .
W17 O11 2.312(10) .
W17 O42 1.924(13) .
W17 O44 1.857(13) .
W17 O45 1.886(11) .
W17 O49 1.961(14) .
W17 O83 1.688(11) .
W18 O12 2.285(11) .
W18 O43 1.997(14) .
W18 O45 1.899(11) .
W18 O46 1.860(10) .
W18 O50 1.881(14) .
W18 O84 1.701(13) .
W19 K2 3.917(4) 7_556
W19 K5A 3.91(3) .
W19 K5B 3.78(3) .
W19 O15 2.361(10) .
W19 O47 1.889(13) .
W19 O51 2.009(13) .
W19 O54 1.926(12) .
W19 O85 1.711(10) .
W19 O86 1.783(11) .
W20 Li2 3.25(3) .
W20 O16 2.365(9) .
W20 O48 1.927(14) .
W20 O53 2.063(12) .
W20 O55 1.951(15) .
W20 O87 1.755(13) .
W20 O88 1.736(11) .
W21 K4 4.015(7) 5_566
W21 O15 2.243(10) .
W21 O49 1.888(14) .
W21 O51 1.907(12) .
W21 O52 1.907(11) .
W21 O56 2.000(13) .
W21 O89 1.704(12) .
W22 K4 3.975(7) 5_566
W22 O16 2.282(11) .
W22 O50 1.945(14) .
W22 O52 1.893(11) .
W22 O53 1.847(11) .
W22 O57 1.958(15) .
W22 O90 1.715(12) .
W23 K2 3.763(4) 7_556
W23 K4 3.894(7) 5_566
W23 O13 2.330(11) .
W23 O54 1.906(11) .
W23 O56 1.882(12) .
W23 O58 1.910(12) .
W23 O61 1.921(12) 7_556
W23 O91 1.729(12) .
W24 K4 4.021(6) 5_566
W24 O13 2.287(12) .
W24 O55 1.870(14) .
W24 O57 1.949(14) .
W24 O58 1.913(11) .
W24 O59 1.878(13) 7_556
W24 O92 1.751(12) .
W25 W26 3.2185(9) .
W25 K5A 3.99(3) .
W25 Na1 3.269(13) .
W25 O93 2.078(10) .
W25 O94 2.160(12) .
W25 O95 2.178(10) .
W25 O96 1.739(12) .
W25 O97 1.778(13) .
W25 O98 1.791(12) .
W26 K1 3.934(4) .
W26 O93 2.149(11) .
W26 O93 2.124(10) 7_556
W26 O94 1.848(12) .
W26 O95 2.070(11) 7_556
W26 O99 1.768(11) .
W26 O100 1.764(12) .
P1 K2 3.626(6) .
P1 Li1 3.01(4) .
P1 O1 1.556(12) .
P1 O2 1.573(14) .
P1 O3 1.518(11) .
P1 O4 1.517(11) .
P2 K1 3.863(7) .
P2 Li1 2.97(3) .
P2 O5 1.548(12) .
P2 O6 1.546(14) .
P2 O7 1.509(13) .
P2 O8 1.514(11) .
P3 K1 3.533(6) .
P3 O9 1.584(12) .
P3 O10 1.508(11) .
P3 O11 1.548(10) .
P3 O12 1.533(12) .
P4 K2 3.439(6) 7_556
P4 O13 1.571(13) .
P4 O14 1.541(11) .
P4 O15 1.545(10) .
P4 O16 1.549(12) .
Mn1 K2 3.750(6) 7_556
Mn1 K5A 4.02(3) .
Mn1 K5B 4.09(3) .
Mn1 Li2 2.95(2) .
Mn1 O10 2.235(12) .
Mn1 O14 2.194(12) .
Mn1 O80 2.157(11) .
Mn1 O86 2.170(12) .
Mn1 O96 2.180(12) .
Mn1 O99 2.204(10) .
Mn2 Na1 3.331(11) .
Mn2 O70 2.163(12) .
Mn2 O97 2.087(12) .
Mn2 O101 2.213(14) .
Mn2 O102 2.138(16) .
Mn2 O103 2.206(17) .
Mn2 O104 2.203(14) .
Mn3 K1 3.825(4) .
Mn3 K6 3.880(8) 7_556
Mn3 Cl1 2.365(8) .
Mn3 O71 2.100(13) .
Mn3 O98 2.106(12) 7_556
Mn3 O100 2.149(10) .
Mn3 O105 2.231(14) 7_556
Mn3 O106 2.312(13) .
Mn4 K3 3.696(6) 5_556
Mn4 O64 2.069(12) 6_556
Mn4 O76 2.161(13) .
Mn4 O78 2.195(12) .
Mn4 O107 2.203(14) .
Mn4 O108 2.161(16) .
Mn4 O109 2.223(16) .
Mn5A O60 2.265(16) 6_556
Mn5A O72 2.117(13) .
Mn5A O92 2.134(14) 4_546
Mn5A O111 1.976(18) .
Mn5A O112 2.21(3) .
Mn5A O113 2.32(2) .
K1 O5 3.313(14) .
K1 O8 3.337(12) .
K1 O9 3.066(11) .
K1 O10 3.003(12) .
K1 O33 3.198(13) .
K1 O38 2.724(12) .
K1 O41 3.077(13) .
K1 O71 2.801(12) .
K1 O81 2.898(13) .
K1 O100 2.784(12) .
K1 O114 2.777(12) .
K2 O1 3.091(13) .
K2 O4 3.106(12) .
K2 O13 2.933(13) 7_556
K2 O14 2.881(13) 7_556
K2 O19 3.073(13) .
K2 O54 3.156(12) 7_556
K2 O61 2.706(13) .
K2 O65 2.724(14) .
K2 O86 2.869(13) 7_556
K2 O116 2.617(13) .
K3 O69 2.796(12) 2
K3 O75 2.713(12) .
K3 O77 2.904(14) .
K3 O78 3.182(15) 5_556
K3 O107 2.817(17) 5_556
K3 O108 2.986(16) 5_556
K3 O117 2.88(2) .
K4 O56 2.911(14) 5_566
K4 O57 2.899(13) 5_566
K4 O58 3.112(14) 5_566
K4 O62 2.753(14) 7_556
K4 O91 2.937(16) .
K4 O118 2.815(17) .
K4 O119 2.94(3) .
K4 O126 2.97(3) .
K5A K5A 4.46(6) 2
K5A O85 3.32(4) .
K5A O85 3.20(3) 2
K5A O86 3.12(3) .
K5A O96 2.95(3) .
K5A O102 2.90(4) .
K5A O124 2.63(4) .
K5A O125 3.11(5) .
K5B Cl1 3.63(3) 7_556
K5B O65 2.89(3) 7_556
K5B O85 3.23(3) .
K5B O85 3.41(3) 2
K5B O86 2.82(3) .
K5B O96 3.07(3) .
K5B O124 2.86(3) .
K6 K7A 4.57(3) 7_556
K6 O98 3.103(14) .
K6 O101 2.931(16) .
K6 O105 2.896(15) .
K6 O120 2.749(16) .
K6 O121 2.83(2) .
K6 O122 2.83(3) .
K6 O123 2.99(4) .
K7A Cl1 3.37(3) .
K7A O60 3.23(3) 6_556
K7A O89 3.02(3) 8_556
K7A O110 2.44(3) .
K7A O122 2.83(4) 7_556
K7A O127 2.92(4) .
K7A O207 2.78(3) .
K7A O208 2.77(3) .
Li1 Na1 3.29(3) .
Li1 O4 2.03(4) .
Li1 O8 1.98(4) .
Li1 O106 2.05(4) .
Li1 O115 1.90(4) .
Li2 O10 2.19(3) .
Li2 O14 2.13(3) .
Li2 O81 2.12(3) .
Li2 O87 1.93(3) .
Li2 O99 2.06(3) .
Na1 O7 2.368(18) .
Na1 O70 2.115(15) .
Na1 O94 2.161(17) .
Na1 O97 2.325(17) .
Na1 O114 2.072(17) .
Na1 O115 2.079(16) .
Mn5B O72 2.174(19) .
Mn5B O113 2.30(3) .

loop_
_platon_squeeze_void_nr
_platon_squeeze_void_average_x
_platon_squeeze_void_average_y
_platon_squeeze_void_average_z
_platon_squeeze_void_volume
_platon_squeeze_void_count_electrons
_platon_squeeze_void_content
1 0.468 0.250 0.218 2365 1089 '4xMn2+, 16xLi+, 84xH2O (calc. 964 e)'
2 0.454 -0.250 0.704 2364 1089 '4xMn2+, 16xLi+, 84xH2O (calc. 964 e)'
3 0.000 0.096 0.250 49 14 ' '
4 0.500 0.404 0.750 50 14 ' '
5 0.500 0.596 0.250 49 14 ' '
6 0.000 0.904 0.750 50 14 ' '
